data_4330503
loop_
_publ_author_name
'Alison R. Fout'
'Dianne J. Xiao'
'Qinliang Zhao'
'T. David Harris'
'Evan R. King'
'Emily V. Eames'
'Shao-Liang Zheng'
'Theodore A. Betley'

_publ_section_title
;
 Trigonal Mn3 and Co3 Clusters Supported by Weak-Field Ligands: A
 Structural, Spectroscopic, Magnetic, and Computational Investigation into
 the Correlation of Molecular and Electronic Structure
;
_journal_name_full 'Inorganic Chemistry'
_journal_page_first 10290
_journal_page_last 10299
_journal_paper_doi 10.1021/ic301278m
_journal_volume 51
_journal_year 2012
_chemical_absolute_configuration ad
_chemical_formula_sum 'C105 H135 Co6 N12 P6'
_chemical_formula_weight 2104.65
_chemical_name_systematic
; 
 ? 
;
_space_group_IT_number 4
_symmetry_cell_setting monoclinic
_symmetry_space_group_name_Hall 'P 2yb'
_symmetry_space_group_name_H-M 'P 1 21 1'
_atom_sites_solution_hydrogens geom
_atom_sites_solution_primary direct
_atom_sites_solution_secondary difmap
_audit_creation_method SHELXL-97
_cell_angle_alpha 90.00
_cell_angle_beta 102.3930(10)
_cell_angle_gamma 90.00
_cell_formula_units_Z 2
_cell_length_a 11.0206(8)
_cell_length_b 36.583(3)
_cell_length_c 12.9112(9)
_cell_measurement_reflns_used 9287
_cell_measurement_temperature 100(2)
_cell_measurement_theta_max 27.118
_cell_measurement_theta_min 2.145
_cell_volume 5084.1(7)
_computing_cell_refinement 'SAINT 7.46A (Bruker-AXS, 2009)'
_computing_data_collection 'APEX2 v2009.3.0 (Bruker-AXS, 2009)'
_computing_data_reduction 'SAINT 7.46A (Bruker-AXS, 2009)'
_computing_molecular_graphics 'Bruker SHELXTL'
_computing_publication_material 'Bruker SHELXTL'
_computing_structure_refinement 'SHELXL-97 (Sheldrick, 2008)'
_computing_structure_solution 'SHELXS-97 (Sheldrick, 2008)'
_diffrn_ambient_temperature 100(2)
_diffrn_measured_fraction_theta_full 0.995
_diffrn_measured_fraction_theta_max 0.995
_diffrn_measurement_device_type 'Bruker d8 goniometer with CCD area detector'
_diffrn_measurement_method 'phi and omega scans'
_diffrn_radiation_monochromator graphite
_diffrn_radiation_source 'fine-focus sealed tube'
_diffrn_radiation_type MoK\a
_diffrn_radiation_wavelength 0.71073
_diffrn_reflns_av_R_equivalents 0.0000
_diffrn_reflns_av_sigmaI/netI 0.0355
_diffrn_reflns_limit_h_max 13
_diffrn_reflns_limit_h_min -14
_diffrn_reflns_limit_k_max 46
_diffrn_reflns_limit_k_min 0
_diffrn_reflns_limit_l_max 16
_diffrn_reflns_limit_l_min 0
_diffrn_reflns_number 11452
_diffrn_reflns_theta_full 27.20
_diffrn_reflns_theta_max 27.20
_diffrn_reflns_theta_min 1.11
_exptl_absorpt_coefficient_mu 1.103
_exptl_absorpt_correction_T_max 0.9268
_exptl_absorpt_correction_T_min 0.8790
_exptl_absorpt_correction_type multi-scan
_exptl_absorpt_process_details TWINABS
_exptl_crystal_colour red
_exptl_crystal_density_diffrn 1.375
_exptl_crystal_description plate
_exptl_crystal_F_000 2202
_exptl_crystal_size_max 0.12
_exptl_crystal_size_mid 0.10
_exptl_crystal_size_min 0.07
_refine_diff_density_max 1.209
_refine_diff_density_min -0.575
_refine_diff_density_rms 0.081
_refine_ls_abs_structure_details 'Flack H D (1983), Acta Cryst. A39, 876-881'
_refine_ls_abs_structure_Flack 0.00(13)
_refine_ls_extinction_method none
_refine_ls_goodness_of_fit_ref 1.087
_refine_ls_hydrogen_treatment riding
_refine_ls_matrix_type full
_refine_ls_number_parameters 1172
_refine_ls_number_reflns 11452
_refine_ls_number_restraints 26
_refine_ls_restrained_S_all 1.102
_refine_ls_R_factor_all 0.0340
_refine_ls_R_factor_gt 0.0312
_refine_ls_shift/su_max 0.006
_refine_ls_shift/su_mean 0.000
_refine_ls_structure_factor_coef Fsqd
_refine_ls_weighting_details 'calc w=1/[\s^2^(Fo^2^)+(0.0586P)^2^+0.6330P] where P=(Fo^2^+2Fc^2^)/3'
_refine_ls_weighting_scheme calc
_refine_ls_wR_factor_gt 0.0886
_refine_ls_wR_factor_ref 0.0899
_reflns_number_gt 10769
_reflns_number_total 11452
_reflns_threshold_expression >2sigma(I)
_cod_data_source_file ic301278m_si_003_06.cif
_cod_data_source_block CHTACo3PMe2Ph
_cod_original_cell_volume 5084.1(6)
_cod_original_sg_symbol_H-M 'P 21'
_cod_database_code 4330503

loop_
_symmetry_equiv_pos_as_xyz
'x, y, z'
'-x, y+1/2, -z'

loop_
_atom_site_label
_atom_site_type_symbol
_atom_site_fract_x
_atom_site_fract_y
_atom_site_fract_z
_atom_site_U_iso_or_equiv
_atom_site_adp_type
_atom_site_occupancy
_atom_site_symmetry_multiplicity
_atom_site_calc_flag
_atom_site_refinement_flags
_atom_site_disorder_assembly
_atom_site_disorder_group
Co2A Co 0.58230(5) 0.703671(15) 1.09220(4) 0.01343(11) Uani 1 1 d . . .
Co1A Co 0.54969(5) 0.710020(16) 0.90340(4) 0.01304(11) Uani 1 1 d . . .
Co3A Co 0.67068(5) 0.660656(16) 0.99256(4) 0.01254(11) Uani 1 1 d . . .
P1A P 0.46097(10) 0.73808(3) 0.75226(8) 0.0168(2) Uani 1 1 d . . .
P3A P 0.76512(10) 0.60710(3) 0.98682(8) 0.0149(2) Uani 1 1 d . . .
P2A P 0.54443(10) 0.71956(3) 1.24881(8) 0.0168(2) Uani 1 1 d . . .
N1A N 0.6061(3) 0.74922(10) 1.0073(3) 0.0163(7) Uani 1 1 d . . .
N2A N 0.7660(3) 0.68768(10) 1.1214(3) 0.0167(7) Uani 1 1 d . . .
N6A N 0.5318(3) 0.65807(10) 0.8599(3) 0.0163(7) Uani 1 1 d . . .
H6A H 0.4588 0.6455 0.8614 0.020 Uiso 1 1 calc R . .
N4A N 0.4184(3) 0.71337(10) 0.9845(3) 0.0174(7) Uani 1 1 d . . .
H4A H 0.3546 0.6962 0.9745 0.021 Uiso 1 1 calc R . .
N3A N 0.7176(3) 0.69483(10) 0.8841(3) 0.0153(7) Uani 1 1 d . . .
N5A N 0.5868(3) 0.64862(10) 1.1106(3) 0.0190(7) Uani 1 1 d . . .
H5A H 0.5131 0.6353 1.0968 0.023 Uiso 1 1 calc R . .
C18A C 0.7012(4) 0.67446(11) 0.7894(3) 0.0157(8) Uani 1 1 d . . .
C12A C 0.3932(4) 0.75042(12) 0.9973(3) 0.0173(8) Uani 1 1 d . . .
C13A C 0.7834(4) 0.66362(11) 1.2067(3) 0.0151(8) Uani 1 1 d . . .
C23A C 0.5896(4) 0.65368(12) 0.7743(3) 0.0168(8) Uani 1 1 d . . .
C39A C 0.3018(4) 0.69395(13) 1.2169(4) 0.0217(9) Uani 1 1 d . . .
H39A H 0.2872 0.7103 1.1583 0.026 Uiso 1 1 calc R . .
C17A C 0.6753(4) 0.61497(12) 1.2779(3) 0.0176(8) Uani 1 1 d . . .
H17A H 0.6039 0.6000 1.2739 0.021 Uiso 1 1 calc R . .
C6A C 0.7843(4) 0.75950(12) 0.9212(3) 0.0187(9) Uani 1 1 d . . .
H6AA H 0.8573 0.7756 0.9252 0.022 Uiso 1 1 calc R . .
H6AB H 0.7223 0.7662 0.8564 0.022 Uiso 1 1 calc R . .
C41A C 0.8371(4) 0.59718(12) 0.8753(3) 0.0210(9) Uani 1 1 d . . .
H41D H 0.9051 0.6145 0.8753 0.031 Uiso 1 1 calc R . .
H41E H 0.7750 0.5995 0.8088 0.031 Uiso 1 1 calc R . .
H41F H 0.8699 0.5722 0.8818 0.031 Uiso 1 1 calc R . .
C42A C 0.6562(4) 0.56937(11) 0.9818(3) 0.0172(8) Uani 1 1 d . . .
C22A C 0.5521(4) 0.63208(12) 0.6850(3) 0.0190(8) Uani 1 1 d . . .
H22A H 0.4763 0.6188 0.6748 0.023 Uiso 1 1 calc R . .
C5A C 0.8248(4) 0.71976(12) 0.9107(3) 0.0186(9) Uani 1 1 d . . .
H5AA H 0.8700 0.7187 0.8514 0.022 Uiso 1 1 calc R . .
C14A C 0.8847(4) 0.65948(12) 1.2924(3) 0.0180(8) Uani 1 1 d . . .
H14C H 0.9557 0.6747 1.2981 0.022 Uiso 1 1 calc R . .
C8A C 0.4960(4) 0.80884(12) 1.0318(3) 0.0194(9) Uani 1 1 d . . .
H8A H 0.5692 0.8233 1.0438 0.023 Uiso 1 1 calc R . .
C32A C 0.4885(5) 0.76593(12) 1.2676(4) 0.0231(9) Uani 1 1 d . . .
H32A H 0.4666 0.7676 1.3371 0.035 Uiso 1 1 calc R . .
H32B H 0.4151 0.7712 1.2119 0.035 Uiso 1 1 calc R . .
H32C H 0.5540 0.7837 1.2639 0.035 Uiso 1 1 calc R . .
C46 C 0.6781(4) 0.64087(12) 1.2004(3) 0.0176(8) Uani 1 1 d . . .
C24A C 0.4374(4) 0.78755(13) 0.7578(4) 0.0245(10) Uani 1 1 d . . .
H24A H 0.3907 0.7931 0.8125 0.037 Uiso 1 1 calc R . .
H24B H 0.3907 0.7962 0.6888 0.037 Uiso 1 1 calc R . .
H24C H 0.5182 0.7999 0.7750 0.037 Uiso 1 1 calc R . .
C7A C 0.5033(4) 0.77169(12) 1.0129(3) 0.0161(8) Uani 1 1 d . . .
C25A C 0.5357(4) 0.73563(14) 0.6381(3) 0.0252(10) Uani 1 1 d . . .
H25D H 0.6159 0.7483 0.6552 0.038 Uiso 1 1 calc R . .
H25E H 0.4822 0.7473 0.5766 0.038 Uiso 1 1 calc R . .
H25F H 0.5488 0.7100 0.6216 0.038 Uiso 1 1 calc R . .
C1A C 0.7285(4) 0.76658(12) 1.0178(3) 0.0185(8) Uani 1 1 d . . .
H1A H 0.7171 0.7936 1.0235 0.022 Uiso 1 1 calc R . .
C45A C 0.4778(4) 0.51393(12) 0.9745(4) 0.0224(9) Uani 1 1 d . . .
H45A H 0.4168 0.4954 0.9722 0.027 Uiso 1 1 calc R . .
C33A C 0.6696(4) 0.71590(14) 1.3678(3) 0.0242(10) Uani 1 1 d . . .
H33D H 0.6388 0.7238 1.4300 0.036 Uiso 1 1 calc R . .
H33E H 0.7393 0.7315 1.3597 0.036 Uiso 1 1 calc R . .
H33F H 0.6976 0.6905 1.3773 0.036 Uiso 1 1 calc R . .
C3A C 0.8644(4) 0.71433(11) 1.1135(3) 0.0181(8) Uani 1 1 d . . .
H3A H 0.9343 0.7103 1.1760 0.022 Uiso 1 1 calc R . .
C40A C 0.8928(4) 0.59434(12) 1.0966(3) 0.0203(9) Uani 1 1 d . . .
H40A H 0.8629 0.5939 1.1628 0.030 Uiso 1 1 calc R . .
H40B H 0.9601 0.6122 1.1025 0.030 Uiso 1 1 calc R . .
H40C H 0.9237 0.5700 1.0832 0.030 Uiso 1 1 calc R . .
C34A C 0.4213(4) 0.69168(12) 1.2820(3) 0.0174(8) Uani 1 1 d . . .
C20A C 0.7368(5) 0.64951(13) 0.6248(4) 0.0248(10) Uani 1 1 d . . .
H20A H 0.7875 0.6478 0.5741 0.030 Uiso 1 1 calc R . .
C2A C 0.8213(4) 0.75393(12) 1.1184(3) 0.0185(8) Uani 1 1 d . . .
H2AA H 0.8949 0.7701 1.1300 0.022 Uiso 1 1 calc R . .
H2AB H 0.7820 0.7567 1.1801 0.022 Uiso 1 1 calc R . .
C43A C 0.5695(4) 0.56176(13) 0.8879(3) 0.0225(9) Uani 1 1 d . . .
H43 H 0.5705 0.5756 0.8259 0.027 Uiso 1 1 calc R . .
C44A C 0.4824(4) 0.53423(13) 0.8845(4) 0.0233(9) Uani 1 1 d . . .
H44A H 0.4252 0.5292 0.8198 0.028 Uiso 1 1 calc R . .
C10A C 0.2740(4) 0.80430(12) 1.0170(3) 0.0189(9) Uani 1 1 d . . .
H10A H 0.1964 0.8155 1.0177 0.023 Uiso 1 1 calc R . .
C36A C 0.3433(5) 0.64525(14) 1.3850(4) 0.0274(10) Uani 1 1 d . . .
H36A H 0.3581 0.6283 1.4420 0.033 Uiso 1 1 calc R . .
C9A C 0.3812(4) 0.82526(12) 1.0333(3) 0.0201(9) Uani 1 1 d . . .
H9A H 0.3771 0.8508 1.0455 0.024 Uiso 1 1 calc R . .
C16A C 0.7784(4) 0.61083(12) 1.3628(3) 0.0194(9) Uani 1 1 d . . .
H16D H 0.7774 0.5928 1.4155 0.023 Uiso 1 1 calc R . .
C4A C 0.9162(4) 0.70817(12) 1.0131(3) 0.0189(8) Uani 1 1 d . . .
H4AA H 0.9942 0.7222 1.0195 0.023 Uiso 1 1 calc R . .
H4AB H 0.9364 0.6820 1.0081 0.023 Uiso 1 1 calc R . .
C19A C 0.7750(4) 0.67208(12) 0.7143(3) 0.0205(9) Uani 1 1 d . . .
H19 H 0.8502 0.6856 0.7234 0.025 Uiso 1 1 calc R . .
C46A C 0.5629(4) 0.52098(13) 1.0673(4) 0.0241(10) Uani 1 1 d . . .
H46A H 0.5615 0.5068 1.1287 0.029 Uiso 1 1 calc R . .
C31A C 0.2020(4) 0.73558(15) 0.7326(3) 0.0261(10) Uani 1 1 d . . .
H31A H 0.2157 0.7526 0.7895 0.031 Uiso 1 1 calc R . .
C27A C 0.2789(4) 0.69768(13) 0.6105(4) 0.0243(9) Uani 1 1 d . . .
H27 H 0.3458 0.6880 0.5834 0.029 Uiso 1 1 calc R . .
C15A C 0.8808(4) 0.63302(13) 1.3691(3) 0.0200(9) Uani 1 1 d . . .
H15C H 0.9499 0.6302 1.4269 0.024 Uiso 1 1 calc R . .
C47A C 0.6506(4) 0.54847(12) 1.0720(4) 0.0217(9) Uani 1 1 d . . .
H47A H 0.7076 0.5532 1.1370 0.026 Uiso 1 1 calc R . .
C21A C 0.6274(5) 0.62987(13) 0.6091(3) 0.0235(9) Uani 1 1 d . . .
H21A H 0.6028 0.6150 0.5479 0.028 Uiso 1 1 calc R . .
C35A C 0.4407(4) 0.66688(13) 1.3667(3) 0.0227(9) Uani 1 1 d . . .
H35 H 0.5206 0.6648 1.4118 0.027 Uiso 1 1 calc R . .
C26A C 0.3033(4) 0.72266(12) 0.6937(3) 0.0192(9) Uani 1 1 d . . .
C37A C 0.2252(5) 0.64818(14) 1.3213(4) 0.0284(10) Uani 1 1 d . . .
H37A H 0.1591 0.6336 1.3351 0.034 Uiso 1 1 calc R . .
C28A C 0.1580(5) 0.68666(14) 0.5666(4) 0.0287(10) Uani 1 1 d . . .
H28A H 0.1431 0.6699 0.5091 0.034 Uiso 1 1 calc R . .
C11A C 0.2802(4) 0.76657(12) 0.9996(3) 0.0180(8) Uani 1 1 d . . .
H11D H 0.2069 0.7521 0.9893 0.022 Uiso 1 1 calc R . .
C29A C 0.0593(5) 0.69997(15) 0.6060(4) 0.0293(11) Uani 1 1 d . . .
H29A H -0.0234 0.6926 0.5758 0.035 Uiso 1 1 calc R . .
C30A C 0.0832(4) 0.72405(16) 0.6896(4) 0.0302(11) Uani 1 1 d . . .
H30A H 0.0162 0.7329 0.7183 0.036 Uiso 1 1 calc R . .
C38A C 0.2046(4) 0.67281(14) 1.2366(4) 0.0242(9) Uani 1 1 d . . .
H38A H 0.1241 0.6751 1.1924 0.029 Uiso 1 1 calc R . .
Co1B Co 0.90112(5) 0.465521(16) 0.49847(4) 0.01210(11) Uani 1 1 d . . .
Co3B Co 0.93801(5) 0.467285(16) 0.68650(4) 0.01198(11) Uani 1 1 d . . .
Co2B Co 0.79140(5) 0.425007(15) 0.59213(4) 0.01174(11) Uani 1 1 d . . .
P1B P 0.94919(10) 0.48147(3) 0.34568(8) 0.0155(2) Uani 1 1 d . . .
P3B P 1.04989(10) 0.48571(3) 0.84017(8) 0.0143(2) Uani 1 1 d . . .
P2B P 0.66970(10) 0.37616(3) 0.59154(8) 0.0148(2) Uani 1 1 d . . .
N2B N 0.7194(3) 0.45527(10) 0.4647(3) 0.0146(7) Uani 1 1 d . . .
N5B N 0.8839(3) 0.41150(10) 0.4814(3) 0.0146(7) Uani 1 1 d . . .
H5B H 0.9538 0.3966 0.4987 0.018 Uiso 1 1 calc R . .
N1B N 0.8949(3) 0.51031(10) 0.5804(3) 0.0154(7) Uani 1 1 d . . .
N4B N 1.0683(3) 0.46852(10) 0.5870(2) 0.0149(7) Uani 1 1 d . A .
H4B H 1.1241 0.4494 0.5882 0.018 Uiso 1 1 calc R . .
N3B N 0.7499(3) 0.45813(10) 0.6973(3) 0.0161(7) Uani 1 1 d . . .
N6B N 0.9139(3) 0.41281(10) 0.7204(3) 0.0149(7) Uani 1 1 d . . .
H6B H 0.9762 0.3959 0.7176 0.018 Uiso 1 1 calc R . .
C27B C 1.0732(4) 0.45256(12) 0.3153(3) 0.0182(8) Uani 1 1 d . . .
C13B C 0.6969(4) 0.43081(11) 0.3778(3) 0.0162(8) Uani 1 1 d . . .
C19B C 0.7631(4) 0.44079(12) 0.7960(3) 0.0166(8) Uani 1 1 d . . .
C28B C 1.0488(4) 0.42423(14) 0.2407(3) 0.0221(9) Uani 1 1 d . . .
H28 H 0.9664 0.4204 0.2014 0.027 Uiso 1 1 calc R . .
C36B C 0.7878(4) 0.31724(13) 0.7157(3) 0.0209(9) Uani 1 1 d . . .
H36 H 0.7655 0.3291 0.7744 0.025 Uiso 1 1 calc R . .
C25B C 0.8302(4) 0.47927(13) 0.2236(3) 0.0210(9) Uani 1 1 d . . .
H25A H 0.7986 0.4542 0.2127 0.032 Uiso 1 1 calc R . .
H25B H 0.8662 0.4866 0.1636 0.032 Uiso 1 1 calc R . .
H25C H 0.7619 0.4958 0.2289 0.032 Uiso 1 1 calc R . .
C6B C 0.7188(4) 0.52489(12) 0.6671(3) 0.0185(8) Uani 1 1 d . . .
H6BA H 0.7831 0.5277 0.7331 0.022 Uiso 1 1 calc R . .
H6BB H 0.6560 0.5443 0.6666 0.022 Uiso 1 1 calc R . .
C7B C 1.0082(4) 0.52933(11) 0.5876(3) 0.0150(8) Uani 1 1 d . A .
C5B C 0.6561(4) 0.48774(12) 0.6699(3) 0.0189(9) Uani 1 1 d . . .
H5BA H 0.6061 0.4886 0.7261 0.023 Uiso 1 1 calc R . .
C1B C 0.7800(4) 0.53101(11) 0.5720(3) 0.0159(8) Uani 1 1 d . . .
H1B H 0.8015 0.5575 0.5708 0.019 Uiso 1 1 calc R . .
C18B C 0.7951(4) 0.40533(12) 0.3867(3) 0.0141(8) Uani 1 1 d . . .
C41B C 0.9827(4) 0.48919(13) 0.9578(3) 0.0200(9) Uani 1 1 d . . .
H41A H 0.9162 0.5075 0.9454 0.030 Uiso 1 1 calc R . .
H41B H 1.0473 0.4965 1.0189 0.030 Uiso 1 1 calc R . .
H41C H 0.9486 0.4654 0.9720 0.030 Uiso 1 1 calc R . .
C3B C 0.6282(4) 0.48448(12) 0.4682(3) 0.0175(8) Uani 1 1 d . . .
H3B H 0.5614 0.4825 0.4024 0.021 Uiso 1 1 calc R . .
C4B C 0.5674(4) 0.48027(13) 0.5631(3) 0.0189(8) Uani 1 1 d . . .
H4BA H 0.5345 0.4551 0.5636 0.023 Uiso 1 1 calc R . .
H4BB H 0.4962 0.4973 0.5547 0.023 Uiso 1 1 calc R . .
C20B C 0.7026(4) 0.44705(13) 0.8787(3) 0.0190(9) Uani 1 1 d . . .
H20 H 0.6409 0.4655 0.8723 0.023 Uiso 1 1 calc R . .
C17B C 0.7954(4) 0.37906(13) 0.3106(3) 0.0194(9) Uani 1 1 d . . .
H17 H 0.8623 0.3622 0.3177 0.023 Uiso 1 1 calc R . .
C12B C 1.1093(4) 0.50458(12) 0.5903(3) 0.0173(8) Uani 1 1 d . . .
C42B C 1.1301(4) 0.52954(12) 0.8469(3) 0.0198(9) Uani 1 1 d . . .
H42A H 1.1785 0.5306 0.7916 0.030 Uiso 1 1 calc R . .
H42B H 1.1859 0.5322 0.9167 0.030 Uiso 1 1 calc R . .
H42C H 1.0690 0.5494 0.8362 0.030 Uiso 1 1 calc R . .
C26B C 1.0101(4) 0.52756(12) 0.3345(3) 0.0221(9) Uani 1 1 d . . .
H26A H 1.0366 0.5299 0.2670 0.033 Uiso 1 1 calc R . .
H26B H 1.0812 0.5319 0.3933 0.033 Uiso 1 1 calc R . .
H26C H 0.9450 0.5456 0.3371 0.033 Uiso 1 1 calc R . .
C33B C 0.5520(4) 0.36450(13) 0.4738(4) 0.0232(9) Uani 1 1 d . . .
H33A H 0.5898 0.3641 0.4118 0.035 Uiso 1 1 calc R . .
H33B H 0.4855 0.3828 0.4633 0.035 Uiso 1 1 calc R . .
H33C H 0.5174 0.3404 0.4833 0.035 Uiso 1 1 calc R . .
C22B C 0.8252(4) 0.39915(13) 0.9821(3) 0.0233(9) Uani 1 1 d . . .
H22 H 0.8451 0.3850 1.0452 0.028 Uiso 1 1 calc R . .
C30B C 1.2646(5) 0.40685(14) 0.2813(4) 0.0270(10) Uani 1 1 d . . .
H30 H 1.3292 0.3912 0.2700 0.032 Uiso 1 1 calc R . .
C2B C 0.6864(4) 0.52258(12) 0.4689(3) 0.0183(8) Uani 1 1 d . . .
H2BA H 0.7287 0.5245 0.4088 0.022 Uiso 1 1 calc R . .
H2BB H 0.6195 0.5412 0.4583 0.022 Uiso 1 1 calc R . .
C16B C 0.6955(4) 0.37738(14) 0.2223(3) 0.0237(10) Uani 1 1 d . . .
H16 H 0.6941 0.3593 0.1694 0.028 Uiso 1 1 calc R . .
C11B C 1.2278(4) 0.51725(13) 0.5975(3) 0.0199(9) Uani 1 1 d . A 1
H11 H 1.2944 0.5006 0.5992 0.024 Uiso 1 1 calc R A 1
C23B C 0.8882(4) 0.39300(12) 0.9004(3) 0.0180(8) Uani 1 1 d . . .
H23 H 0.9513 0.3749 0.9081 0.022 Uiso 1 1 calc R . .
C34B C 0.5738(4) 0.37477(13) 0.6909(4) 0.0220(9) Uani 1 1 d . . .
H34A H 0.5079 0.3932 0.6736 0.033 Uiso 1 1 calc R . .
H34B H 0.6256 0.3800 0.7610 0.033 Uiso 1 1 calc R . .
H34C H 0.5366 0.3505 0.6912 0.033 Uiso 1 1 calc R . .
C48B C 1.2683(4) 0.45169(13) 0.8193(3) 0.0197(9) Uani 1 1 d . . .
H48 H 1.2569 0.4655 0.7557 0.024 Uiso 1 1 calc R . .
C8B C 1.0328(4) 0.56690(12) 0.5954(4) 0.0230(9) Uani 1 1 d . . .
H8B H 0.9677 0.5838 0.5963 0.028 Uiso 1 1 calc R A .
C29B C 1.1426(5) 0.40200(14) 0.2240(4) 0.0277(10) Uani 1 1 d . . .
H29 H 1.1247 0.3830 0.1728 0.033 Uiso 1 1 calc R . .
C35B C 0.7560(4) 0.33316(12) 0.6150(3) 0.0162(8) Uani 1 1 d . . .
C14B C 0.5983(4) 0.42901(13) 0.2899(3) 0.0211(9) Uani 1 1 d . . .
H14 H 0.5311 0.4458 0.2823 0.025 Uiso 1 1 calc R . .
C40B C 0.7911(5) 0.31506(13) 0.5302(4) 0.0240(9) Uani 1 1 d . . .
H40 H 0.7723 0.3257 0.4615 0.029 Uiso 1 1 calc R . .
C47B C 1.3710(4) 0.42906(13) 0.8466(4) 0.0236(9) Uani 1 1 d . . .
H47 H 1.4295 0.4277 0.8023 0.028 Uiso 1 1 calc R . .
C43B C 1.1814(4) 0.45467(12) 0.8830(3) 0.0165(8) Uani 1 1 d . . .
C39B C 0.8527(5) 0.28193(14) 0.5457(4) 0.0291(10) Uani 1 1 d . . .
H39 H 0.8740 0.2696 0.4873 0.035 Uiso 1 1 calc R . .
C32B C 1.1945(4) 0.45747(13) 0.3718(3) 0.0209(9) Uani 1 1 d . . .
H32 H 1.2128 0.4765 0.4228 0.025 Uiso 1 1 calc R . .
C46B C 1.3882(5) 0.40855(14) 0.9383(4) 0.0298(11) Uani 1 1 d . . .
H46 H 1.4592 0.3933 0.9578 0.036 Uiso 1 1 calc R . .
C37B C 0.8508(4) 0.28456(14) 0.7307(4) 0.0262(10) Uani 1 1 d . . .
H37 H 0.8721 0.2742 0.7997 0.031 Uiso 1 1 calc R . .
C21B C 0.7331(4) 0.42596(13) 0.9713(3) 0.0220(9) Uani 1 1 d . . .
H21 H 0.6908 0.4299 1.0271 0.026 Uiso 1 1 calc R . .
C9B C 1.1548(5) 0.57921(13) 0.6019(4) 0.0269(10) Uani 1 1 d . A .
H9B H 1.1712 0.6047 0.6061 0.032 Uiso 1 1 calc R . .
C15B C 0.5997(4) 0.40212(14) 0.2129(3) 0.0244(10) Uani 1 1 d . . .
H15 H 0.5329 0.4009 0.1527 0.029 Uiso 1 1 calc R . .
C31B C 1.2894(4) 0.43472(14) 0.3544(4) 0.0237(9) Uani 1 1 d . . .
H31 H 1.3719 0.4385 0.3932 0.028 Uiso 1 1 calc R . .
C44B C 1.1992(4) 0.43333(14) 0.9748(4) 0.0268(10) Uani 1 1 d . . .
H44 H 1.1408 0.4345 1.0192 0.032 Uiso 1 1 calc R . .
C38B C 0.8837(5) 0.26651(14) 0.6463(4) 0.0308(11) Uani 1 1 d . . .
H38 H 0.9268 0.2439 0.6572 0.037 Uiso 1 1 calc R . .
C45B C 1.3018(5) 0.41029(16) 1.0017(4) 0.0337(12) Uani 1 1 d . . .
H45 H 1.3124 0.3957 1.0639 0.040 Uiso 1 1 calc R . .
C24B C 0.8579(4) 0.41352(12) 0.8081(3) 0.0157(8) Uani 1 1 d . . .
C1S C 0.3543(6) 0.54590(18) 0.2837(5) 0.0483(16) Uani 1 1 d D . .
H1SA H 0.3145 0.5300 0.3277 0.072 Uiso 1 1 calc R . .
H1SB H 0.3975 0.5659 0.3272 0.072 Uiso 1 1 calc R . .
H1SC H 0.4144 0.5317 0.2543 0.072 Uiso 1 1 calc R . .
C2S C 0.2558(5) 0.56171(15) 0.1933(4) 0.0346(12) Uani 1 1 d D . .
H2SA H 0.2119 0.5413 0.1505 0.042 Uiso 1 1 calc R . .
H2SB H 0.1939 0.5753 0.2238 0.042 Uiso 1 1 calc R . .
C3S C 0.3085(4) 0.58723(14) 0.1208(4) 0.0293(11) Uani 1 1 d D . .
H3SA H 0.3568 0.6067 0.1646 0.035 Uiso 1 1 calc R . .
H3SB H 0.3668 0.5732 0.0874 0.035 Uiso 1 1 calc R . .
C4S C 0.2129(4) 0.60494(13) 0.0346(4) 0.0244(10) Uani 1 1 d D . .
H4SA H 0.1678 0.6237 0.0668 0.029 Uiso 1 1 calc R . .
H4SB H 0.1518 0.5862 0.0017 0.029 Uiso 1 1 calc R . .
C5S C 0.2679(5) 0.62278(13) -0.0515(4) 0.0283(10) Uani 1 1 d D . .
H5SA H 0.3326 0.6404 -0.0178 0.034 Uiso 1 1 calc R . .
H5SB H 0.3089 0.6037 -0.0863 0.034 Uiso 1 1 calc R . .
C6S C 0.1740(5) 0.64266(16) -0.1358(4) 0.0350(12) Uani 1 1 d D . .
H6SA H 0.1279 0.6603 -0.1019 0.052 Uiso 1 1 calc R . .
H6SB H 0.1160 0.6249 -0.1765 0.052 Uiso 1 1 calc R . .
H6SC H 0.2174 0.6556 -0.1836 0.052 Uiso 1 1 calc R . .
C11S C 0.1712(14) 0.3480(4) 0.7692(12) 0.0702(19) Uani 0.50 1 d PD . .
H11A H 0.1019 0.3312 0.7695 0.105 Uiso 0.50 1 calc PR . .
H11B H 0.1612 0.3700 0.8100 0.105 Uiso 0.50 1 calc PR . .
H11C H 0.2496 0.3359 0.8012 0.105 Uiso 0.50 1 calc PR . .
C12S C 0.1725(15) 0.3591(4) 0.6513(11) 0.0702(19) Uani 0.50 1 d PD . .
H12A H 0.0924 0.3709 0.6196 0.084 Uiso 0.50 1 calc PR . .
H12B H 0.2389 0.3774 0.6526 0.084 Uiso 0.50 1 calc PR . .
C13S C 0.1925(15) 0.3286(4) 0.5829(11) 0.0702(19) Uani 0.50 1 d PD . .
H13A H 0.2716 0.3159 0.6125 0.084 Uiso 0.50 1 calc PR . .
H13B H 0.1235 0.3107 0.5743 0.084 Uiso 0.50 1 calc PR . .
C14S C 0.1962(14) 0.3458(4) 0.4842(11) 0.0702(19) Uani 0.50 1 d PD . .
H14A H 0.1716 0.3718 0.4844 0.084 Uiso 0.50 1 calc PR . .
H14B H 0.2802 0.3442 0.4688 0.084 Uiso 0.50 1 calc PR . .
C15S C 0.1124(14) 0.3263(4) 0.4127(12) 0.0702(19) Uani 0.50 1 d PD . .
H15A H 0.0535 0.3438 0.3702 0.084 Uiso 0.50 1 calc PR . .
H15B H 0.0642 0.3109 0.4526 0.084 Uiso 0.50 1 calc PR . .
C16S C 0.1591(14) 0.3027(4) 0.3397(13) 0.0702(19) Uani 0.50 1 d PD . .
H16A H 0.1001 0.3025 0.2710 0.105 Uiso 0.50 1 calc PR . .
H16B H 0.1690 0.2778 0.3683 0.105 Uiso 0.50 1 calc PR . .
H16C H 0.2396 0.3119 0.3303 0.105 Uiso 0.50 1 calc PR . .
C10B C 1.2502(4) 0.55565(14) 0.6022(4) 0.0268(10) Uani 1 1 d . . .
H10 H 1.3317 0.5648 0.6055 0.032 Uiso 1 1 calc R A 1

loop_
_atom_site_aniso_label
_atom_site_aniso_U_11
_atom_site_aniso_U_22
_atom_site_aniso_U_33
_atom_site_aniso_U_23
_atom_site_aniso_U_13
_atom_site_aniso_U_12
Co2A 0.0161(3) 0.0117(3) 0.0133(2) 0.0002(2) 0.0050(2) 0.0011(2)
Co1A 0.0149(3) 0.0116(3) 0.0132(2) 0.0004(2) 0.0042(2) 0.0000(2)
Co3A 0.0138(3) 0.0111(3) 0.0132(2) -0.0007(2) 0.0041(2) -0.0003(2)
P1A 0.0188(5) 0.0161(5) 0.0157(5) 0.0031(4) 0.0044(4) 0.0002(4)
P3A 0.0154(5) 0.0123(5) 0.0169(5) -0.0012(4) 0.0031(4) 0.0011(4)
P2A 0.0191(5) 0.0171(5) 0.0150(5) 0.0001(4) 0.0054(4) 0.0031(4)
N1A 0.0184(18) 0.0107(16) 0.0201(17) -0.0003(13) 0.0051(14) -0.0012(13)
N2A 0.0142(17) 0.0152(17) 0.0205(17) 0.0045(14) 0.0034(14) 0.0004(14)
N6A 0.0159(16) 0.0160(17) 0.0179(16) -0.0029(14) 0.0058(13) -0.0030(14)
N4A 0.0179(17) 0.0108(17) 0.0258(18) -0.0038(14) 0.0096(14) -0.0015(14)
N3A 0.0160(16) 0.0164(17) 0.0141(16) 0.0005(13) 0.0047(13) 0.0001(13)
N5A 0.0158(17) 0.0177(18) 0.0230(18) 0.0061(15) 0.0030(14) -0.0053(14)
C18A 0.020(2) 0.0137(19) 0.0138(18) 0.0026(15) 0.0045(15) 0.0047(16)
C12A 0.024(2) 0.014(2) 0.0153(19) -0.0005(15) 0.0061(16) 0.0007(16)
C13A 0.0187(19) 0.0120(19) 0.0152(18) -0.0017(15) 0.0051(15) -0.0002(16)
C23A 0.019(2) 0.015(2) 0.0164(19) 0.0022(16) 0.0043(16) 0.0059(16)
C39A 0.024(2) 0.021(2) 0.021(2) 0.0010(17) 0.0071(17) 0.0038(18)
C17A 0.020(2) 0.016(2) 0.019(2) 0.0021(16) 0.0072(16) -0.0013(16)
C6A 0.019(2) 0.016(2) 0.022(2) 0.0028(16) 0.0055(17) -0.0055(16)
C41A 0.021(2) 0.020(2) 0.023(2) -0.0001(17) 0.0083(18) 0.0024(17)
C42A 0.020(2) 0.0112(19) 0.020(2) -0.0020(16) 0.0035(16) 0.0026(16)
C22A 0.022(2) 0.017(2) 0.018(2) 0.0003(16) 0.0023(16) 0.0030(17)
C5A 0.016(2) 0.021(2) 0.021(2) 0.0015(17) 0.0085(16) -0.0026(16)
C14A 0.018(2) 0.018(2) 0.0180(19) -0.0040(17) 0.0036(16) -0.0011(17)
C8A 0.025(2) 0.014(2) 0.017(2) 0.0000(16) 0.0016(17) -0.0049(17)
C32A 0.033(2) 0.018(2) 0.021(2) 0.0020(17) 0.0106(18) 0.0053(19)
C46 0.0155(19) 0.018(2) 0.019(2) -0.0006(16) 0.0037(16) 0.0022(16)
C24A 0.028(2) 0.017(2) 0.026(2) 0.0056(18) -0.0006(18) 0.0009(18)
C7A 0.020(2) 0.016(2) 0.0122(18) 0.0004(15) 0.0021(15) 0.0028(16)
C25A 0.027(2) 0.030(3) 0.021(2) 0.0087(19) 0.0105(18) 0.001(2)
C1A 0.019(2) 0.0121(19) 0.024(2) -0.0001(17) 0.0036(17) -0.0002(16)
C45A 0.016(2) 0.017(2) 0.034(2) -0.0022(18) 0.0051(18) -0.0015(17)
C33A 0.025(2) 0.030(3) 0.018(2) -0.0040(18) 0.0043(17) -0.0003(19)
C3A 0.016(2) 0.014(2) 0.024(2) 0.0020(16) 0.0042(16) -0.0040(16)
C40A 0.020(2) 0.018(2) 0.022(2) -0.0032(17) 0.0019(17) 0.0037(17)
C34A 0.021(2) 0.020(2) 0.0125(18) -0.0026(16) 0.0062(16) 0.0036(17)
C20A 0.035(3) 0.025(2) 0.019(2) 0.0005(18) 0.0139(19) 0.005(2)
C2A 0.0152(19) 0.018(2) 0.022(2) -0.0008(17) 0.0037(16) -0.0024(16)
C43A 0.023(2) 0.026(2) 0.018(2) 0.0006(18) 0.0020(17) 0.0027(18)
C44A 0.020(2) 0.022(2) 0.026(2) -0.0069(18) 0.0004(18) -0.0007(18)
C10A 0.020(2) 0.022(2) 0.0153(19) 0.0030(16) 0.0048(16) 0.0080(17)
C36A 0.034(3) 0.032(3) 0.019(2) 0.0049(19) 0.0100(19) 0.001(2)
C9A 0.032(2) 0.0115(19) 0.017(2) 0.0003(16) 0.0058(18) 0.0051(18)
C16A 0.023(2) 0.019(2) 0.0165(19) 0.0034(17) 0.0043(16) 0.0013(17)
C4A 0.0170(19) 0.017(2) 0.024(2) -0.0012(17) 0.0070(16) -0.0011(16)
C19A 0.027(2) 0.018(2) 0.019(2) 0.0010(17) 0.0110(17) -0.0009(17)
C46A 0.025(2) 0.022(2) 0.025(2) 0.0081(18) 0.0041(18) -0.0015(18)
C31A 0.026(2) 0.037(3) 0.015(2) -0.0027(19) 0.0048(18) -0.001(2)
C27A 0.027(2) 0.022(2) 0.024(2) -0.0019(18) 0.0040(18) -0.0028(18)
C15A 0.021(2) 0.024(2) 0.0150(19) -0.0011(17) 0.0023(16) 0.0009(18)
C47A 0.024(2) 0.018(2) 0.020(2) 0.0015(17) -0.0007(17) -0.0003(18)
C21A 0.038(3) 0.019(2) 0.0130(19) -0.0018(17) 0.0034(18) 0.0051(19)
C35A 0.024(2) 0.024(2) 0.021(2) 0.0041(18) 0.0063(17) 0.0040(18)
C26A 0.025(2) 0.017(2) 0.0148(19) 0.0065(16) 0.0037(16) 0.0001(17)
C37A 0.031(3) 0.029(3) 0.029(2) -0.003(2) 0.016(2) -0.004(2)
C28A 0.031(3) 0.028(3) 0.025(2) 0.000(2) 0.0014(19) -0.006(2)
C11A 0.018(2) 0.024(2) 0.0127(18) 0.0009(16) 0.0054(15) 0.0005(17)
C29A 0.027(2) 0.036(3) 0.025(2) 0.003(2) 0.0053(19) -0.011(2)
C30A 0.022(2) 0.048(3) 0.023(2) 0.002(2) 0.0098(19) -0.004(2)
C38A 0.021(2) 0.029(2) 0.023(2) -0.0049(19) 0.0064(17) 0.0018(19)
Co1B 0.0117(2) 0.0131(3) 0.0114(2) 0.0004(2) 0.00227(18) -0.0006(2)
Co3B 0.0127(2) 0.0124(3) 0.0108(2) -0.0004(2) 0.00242(19) -0.0009(2)
Co2B 0.0139(2) 0.0119(3) 0.0097(2) -0.0003(2) 0.00296(19) -0.0006(2)
P1B 0.0153(5) 0.0183(5) 0.0131(5) 0.0030(4) 0.0036(4) -0.0003(4)
P3B 0.0146(5) 0.0147(5) 0.0136(5) -0.0021(4) 0.0028(4) -0.0005(4)
P2B 0.0169(5) 0.0131(5) 0.0147(5) -0.0009(4) 0.0045(4) -0.0026(4)
N2B 0.0143(16) 0.0167(17) 0.0130(15) 0.0002(13) 0.0032(13) -0.0007(13)
N5B 0.0152(16) 0.0147(16) 0.0133(16) -0.0015(13) 0.0018(13) 0.0002(13)
N1B 0.0183(17) 0.0139(17) 0.0138(16) 0.0021(13) 0.0027(13) -0.0018(14)
N4B 0.0149(15) 0.0148(17) 0.0142(15) 0.0031(14) 0.0016(12) 0.0008(14)
N3B 0.0193(17) 0.0149(18) 0.0146(16) 0.0009(13) 0.0048(13) -0.0004(14)
N6B 0.0148(16) 0.0166(17) 0.0135(16) -0.0001(13) 0.0030(13) 0.0033(13)
C27B 0.021(2) 0.019(2) 0.0170(19) 0.0024(16) 0.0086(16) -0.0015(17)
C13B 0.020(2) 0.016(2) 0.0125(18) 0.0022(15) 0.0050(15) -0.0030(16)
C19B 0.018(2) 0.019(2) 0.0139(19) -0.0030(16) 0.0046(15) -0.0043(16)
C28B 0.019(2) 0.030(2) 0.017(2) -0.0013(19) 0.0037(16) -0.0044(19)
C36B 0.023(2) 0.022(2) 0.017(2) 0.0009(17) 0.0020(17) -0.0031(18)
C25B 0.016(2) 0.030(2) 0.017(2) 0.0080(18) 0.0015(16) 0.0017(17)
C6B 0.020(2) 0.015(2) 0.020(2) -0.0033(16) 0.0039(16) 0.0046(16)
C7B 0.019(2) 0.014(2) 0.0106(17) 0.0024(15) 0.0004(15) -0.0025(16)
C5B 0.019(2) 0.017(2) 0.021(2) -0.0016(17) 0.0056(17) 0.0023(17)
C1B 0.017(2) 0.0133(19) 0.0172(19) -0.0007(16) 0.0039(15) -0.0003(16)
C18B 0.0118(18) 0.018(2) 0.0128(18) 0.0015(15) 0.0038(15) -0.0069(15)
C41B 0.021(2) 0.023(2) 0.0152(19) -0.0052(17) 0.0033(16) -0.0002(17)
C3B 0.0151(19) 0.017(2) 0.019(2) 0.0010(16) 0.0009(16) 0.0005(16)
C4B 0.0147(19) 0.022(2) 0.020(2) 0.0009(17) 0.0022(16) 0.0030(17)
C20B 0.020(2) 0.024(2) 0.0155(19) -0.0055(17) 0.0089(16) -0.0053(17)
C17B 0.022(2) 0.022(2) 0.016(2) -0.0003(17) 0.0073(16) -0.0048(17)
C12B 0.024(2) 0.015(2) 0.0122(18) 0.0016(15) 0.0026(16) -0.0041(17)
C42B 0.020(2) 0.017(2) 0.022(2) -0.0034(17) 0.0044(17) -0.0024(17)
C26B 0.027(2) 0.020(2) 0.021(2) 0.0034(17) 0.0097(18) -0.0036(18)
C33B 0.023(2) 0.023(2) 0.024(2) 0.0008(18) 0.0037(18) -0.0049(18)
C22B 0.033(2) 0.021(2) 0.016(2) 0.0014(17) 0.0039(18) -0.0115(19)
C30B 0.027(2) 0.030(3) 0.027(2) -0.002(2) 0.0118(19) 0.004(2)
C2B 0.019(2) 0.015(2) 0.021(2) 0.0037(16) 0.0044(16) 0.0038(16)
C16B 0.032(2) 0.028(2) 0.0126(19) -0.0062(17) 0.0079(17) -0.012(2)
C11B 0.017(2) 0.027(2) 0.0148(19) -0.0002(17) 0.0015(16) -0.0035(17)
C23B 0.023(2) 0.015(2) 0.0161(19) 0.0002(16) 0.0026(16) -0.0035(16)
C34B 0.024(2) 0.021(2) 0.024(2) -0.0024(18) 0.0113(18) -0.0073(18)
C48B 0.019(2) 0.023(2) 0.0161(19) -0.0034(17) 0.0010(16) -0.0008(17)
C8B 0.027(2) 0.017(2) 0.023(2) 0.0026(17) 0.0018(18) -0.0024(18)
C29B 0.035(3) 0.025(2) 0.025(2) -0.0079(19) 0.010(2) -0.003(2)
C35B 0.0156(19) 0.016(2) 0.0175(19) -0.0012(16) 0.0037(15) -0.0037(15)
C14B 0.017(2) 0.031(2) 0.0150(19) 0.0027(18) 0.0017(15) -0.0041(18)
C40B 0.035(3) 0.021(2) 0.017(2) -0.0001(17) 0.0070(18) 0.0022(19)
C47B 0.021(2) 0.026(2) 0.024(2) -0.0081(19) 0.0038(17) 0.0012(18)
C43B 0.0155(19) 0.017(2) 0.0153(19) -0.0027(16) -0.0004(15) -0.0009(15)
C39B 0.036(3) 0.025(3) 0.027(2) -0.003(2) 0.008(2) 0.006(2)
C32B 0.020(2) 0.026(2) 0.0155(19) -0.0025(17) 0.0029(16) 0.0015(18)
C46B 0.023(2) 0.027(3) 0.036(3) 0.002(2) -0.001(2) 0.0073(19)
C37B 0.025(2) 0.028(2) 0.024(2) 0.0060(19) 0.0015(18) -0.0020(19)
C21B 0.025(2) 0.028(2) 0.0138(19) -0.0056(18) 0.0065(16) -0.0104(19)
C9B 0.037(3) 0.017(2) 0.025(2) 0.0014(18) 0.004(2) -0.014(2)
C15B 0.023(2) 0.036(3) 0.0123(19) -0.0024(18) 0.0007(17) -0.009(2)
C31B 0.016(2) 0.031(3) 0.023(2) 0.0006(19) 0.0013(17) 0.0014(18)
C44B 0.018(2) 0.037(3) 0.026(2) 0.006(2) 0.0038(17) 0.0039(19)
C38B 0.033(3) 0.022(2) 0.036(3) 0.004(2) 0.007(2) 0.006(2)
C45B 0.027(3) 0.044(3) 0.030(3) 0.016(2) 0.003(2) 0.009(2)
C24B 0.019(2) 0.0147(19) 0.0143(19) -0.0038(15) 0.0044(15) -0.0047(16)
C1S 0.048(4) 0.045(4) 0.056(4) 0.020(3) 0.020(3) 0.000(3)
C2S 0.038(3) 0.030(3) 0.039(3) 0.004(2) 0.015(2) -0.007(2)
C3S 0.027(2) 0.027(3) 0.039(3) 0.004(2) 0.017(2) -0.002(2)
C4S 0.025(2) 0.021(2) 0.030(2) -0.0051(19) 0.0105(19) -0.0053(18)
C5S 0.027(2) 0.022(2) 0.037(3) 0.001(2) 0.011(2) -0.0026(19)
C6S 0.033(3) 0.040(3) 0.032(3) 0.005(2) 0.006(2) -0.007(2)
C11S 0.056(4) 0.053(4) 0.094(5) 0.012(3) 0.000(3) 0.015(3)
C12S 0.056(4) 0.053(4) 0.094(5) 0.012(3) 0.000(3) 0.015(3)
C13S 0.056(4) 0.053(4) 0.094(5) 0.012(3) 0.000(3) 0.015(3)
C14S 0.056(4) 0.053(4) 0.094(5) 0.012(3) 0.000(3) 0.015(3)
C15S 0.056(4) 0.053(4) 0.094(5) 0.012(3) 0.000(3) 0.015(3)
C16S 0.056(4) 0.053(4) 0.094(5) 0.012(3) 0.000(3) 0.015(3)
C10B 0.024(2) 0.031(3) 0.027(2) 0.002(2) 0.0075(19) -0.014(2)

loop_
_atom_type_symbol
_atom_type_description
_atom_type_scat_dispersion_real
_atom_type_scat_dispersion_imag
_atom_type_scat_source
C C 0.0033 0.0016 'International Tables Vol C Tables 4.2.6.8 and 6.1.1.4'
H H 0.0000 0.0000 'International Tables Vol C Tables 4.2.6.8 and 6.1.1.4'
N N 0.0061 0.0033 'International Tables Vol C Tables 4.2.6.8 and 6.1.1.4'
P P 0.1023 0.0942 'International Tables Vol C Tables 4.2.6.8 and 6.1.1.4'
Co Co 0.3494 0.9721 'International Tables Vol C Tables 4.2.6.8 and 6.1.1.4'

loop_
_geom_angle_atom_site_label_1
_geom_angle_atom_site_label_2
_geom_angle_atom_site_label_3
_geom_angle
N5A Co2A N1A 150.54(15)
N5A Co2A N4A 104.23(15)
N1A Co2A N4A 72.07(14)
N5A Co2A N2A 72.46(14)
N1A Co2A N2A 95.48(14)
N4A Co2A N2A 148.88(14)
N5A Co2A P2A 99.08(11)
N1A Co2A P2A 110.17(11)
N4A Co2A P2A 105.06(10)
N2A Co2A P2A 106.02(10)
N5A Co2A Co3A 53.22(10)
N1A Co2A Co3A 97.78(10)
N4A Co2A Co3A 98.68(10)
N2A Co2A Co3A 53.80(10)
P2A Co2A Co3A 147.65(4)
N5A Co2A Co1A 102.11(11)
N1A Co2A Co1A 51.95(10)
N4A Co2A Co1A 51.59(10)
N2A Co2A Co1A 98.06(10)
P2A Co2A Co1A 151.77(4)
Co3A Co2A Co1A 60.13(2)
N4A Co1A N1A 75.67(15)
N4A Co1A N6A 99.84(14)
N1A Co1A N6A 152.79(15)
N4A Co1A N3A 153.13(15)
N1A Co1A N3A 97.02(15)
N6A Co1A N3A 74.71(14)
N4A Co1A P1A 101.69(11)
N1A Co1A P1A 105.95(11)
N6A Co1A P1A 101.24(11)
N3A Co1A P1A 105.18(10)
N4A Co1A Co3A 100.90(11)
N1A Co1A Co3A 99.23(11)
N6A Co1A Co3A 54.70(10)
N3A Co1A Co3A 54.12(10)
P1A Co1A Co3A 149.55(4)
N4A Co1A Co2A 55.30(11)
N1A Co1A Co2A 54.69(10)
N6A Co1A Co2A 100.33(10)
N3A Co1A Co2A 99.17(10)
P1A Co1A Co2A 150.91(4)
Co3A Co1A Co2A 59.36(2)
N5A Co3A N2A 73.98(14)
N5A Co3A N3A 153.37(15)
N2A Co3A N3A 95.86(14)
N5A Co3A N6A 104.11(15)
N2A Co3A N6A 151.19(15)
N3A Co3A N6A 72.85(14)
N5A Co3A P3A 97.35(12)
N2A Co3A P3A 107.04(10)
N3A Co3A P3A 109.22(10)
N6A Co3A P3A 101.73(11)
N5A Co3A Co2A 54.54(11)
N2A Co3A Co2A 55.33(10)
N3A Co3A Co2A 99.29(10)
N6A Co3A Co2A 99.48(10)
P3A Co3A Co2A 148.38(4)
N5A Co3A Co1A 103.47(11)
N2A Co3A Co1A 99.46(10)
N3A Co3A Co1A 53.08(10)
N6A Co3A Co1A 52.38(10)
P3A Co3A Co1A 149.95(4)
Co2A Co3A Co1A 60.51(2)
C26A P1A C24A 101.0(2)
C26A P1A C25A 101.7(2)
C24A P1A C25A 99.8(2)
C26A P1A Co1A 114.70(14)
C24A P1A Co1A 117.30(15)
C25A P1A Co1A 119.36(15)
C42A P3A C41A 102.5(2)
C42A P3A C40A 103.0(2)
C41A P3A C40A 99.7(2)
C42A P3A Co3A 111.03(14)
C41A P3A Co3A 119.15(15)
C40A P3A Co3A 119.06(14)
C34A P2A C33A 103.1(2)
C34A P2A C32A 101.4(2)
C33A P2A C32A 99.8(2)
C34A P2A Co2A 111.19(14)
C33A P2A Co2A 119.14(15)
C32A P2A Co2A 119.62(15)
C7A N1A C1A 118.2(3)
C7A N1A Co1A 108.6(3)
C1A N1A Co1A 121.7(3)
C7A N1A Co2A 104.5(3)
C1A N1A Co2A 121.6(3)
Co1A N1A Co2A 73.35(12)
C13A N2A C3A 119.6(3)
C13A N2A Co3A 107.5(3)
C3A N2A Co3A 121.7(3)
C13A N2A Co2A 106.7(3)
C3A N2A Co2A 120.4(3)
Co3A N2A Co2A 70.87(11)
C23A N6A Co1A 107.4(3)
C23A N6A Co3A 106.4(3)
Co1A N6A Co3A 72.91(12)
C23A N6A H6A 120.2
Co1A N6A H6A 120.2
Co3A N6A H6A 120.2
C12A N4A Co1A 108.1(3)
C12A N4A Co2A 104.7(3)
Co1A N4A Co2A 73.11(12)
C12A N4A H4A 120.4
Co1A N4A H4A 120.4
Co2A N4A H4A 120.4
C18A N3A C5A 118.5(3)
C18A N3A Co1A 107.8(3)
C5A N3A Co1A 121.1(3)
C18A N3A Co3A 105.6(3)
C5A N3A Co3A 122.1(3)
Co1A N3A Co3A 72.80(11)
C46 N5A Co3A 108.1(3)
C46 N5A Co2A 107.2(3)
Co3A N5A Co2A 72.24(12)
C46 N5A H5A 119.9
Co3A N5A H5A 119.9
Co2A N5A H5A 119.9
C19A C18A N3A 130.6(4)
C19A C18A C23A 119.1(4)
N3A C18A C23A 110.3(3)
C11A C12A N4A 128.1(4)
C11A C12A C7A 120.6(4)
N4A C12A C7A 111.2(4)
N2A C13A C14A 130.2(4)
N2A C13A C46 110.8(4)
C14A C13A C46 119.1(4)
C22A C23A N6A 128.1(4)
C22A C23A C18A 120.9(4)
N6A C23A C18A 110.9(4)
C38A C39A C34A 121.2(4)
C38A C39A H39A 119.4
C34A C39A H39A 119.4
C46 C17A C16A 119.8(4)
C46 C17A H17A 120.1
C16A C17A H17A 120.1
C1A C6A C5A 114.1(3)
C1A C6A H6AA 108.7
C5A C6A H6AA 108.7
C1A C6A H6AB 108.7
C5A C6A H6AB 108.7
H6AA C6A H6AB 107.6
P3A C41A H41D 109.5
P3A C41A H41E 109.5
H41D C41A H41E 109.5
P3A C41A H41F 109.5
H41D C41A H41F 109.5
H41E C41A H41F 109.5
C43A C42A C47A 117.8(4)
C43A C42A P3A 120.2(3)
C47A C42A P3A 121.9(3)
C23A C22A C21A 119.6(4)
C23A C22A H22A 120.2
C21A C22A H22A 120.2
N3A C5A C6A 112.0(3)
N3A C5A C4A 111.9(3)
C6A C5A C4A 109.5(4)
N3A C5A H5AA 107.7
C6A C5A H5AA 107.7
C4A C5A H5AA 107.7
C15A C14A C13A 119.8(4)
C15A C14A H14C 120.1
C13A C14A H14C 120.1
C7A C8A C9A 120.6(4)
C7A C8A H8A 119.7
C9A C8A H8A 119.7
P2A C32A H32A 109.5
P2A C32A H32B 109.5
H32A C32A H32B 109.5
P2A C32A H32C 109.5
H32A C32A H32C 109.5
H32B C32A H32C 109.5
C17A C46 N5A 128.2(4)
C17A C46 C13A 120.4(4)
N5A C46 C13A 111.4(4)
P1A C24A H24A 109.5
P1A C24A H24B 109.5
H24A C24A H24B 109.5
P1A C24A H24C 109.5
H24A C24A H24C 109.5
H24B C24A H24C 109.5
C8A C7A N1A 131.1(4)
C8A C7A C12A 118.8(4)
N1A C7A C12A 110.1(4)
P1A C25A H25D 109.5
P1A C25A H25E 109.5
H25D C25A H25E 109.5
P1A C25A H25F 109.5
H25D C25A H25F 109.5
H25E C25A H25F 109.5
N1A C1A C6A 111.9(3)
N1A C1A C2A 112.2(3)
C6A C1A C2A 109.0(3)
N1A C1A H1A 107.8
C6A C1A H1A 107.8
C2A C1A H1A 107.8
C46A C45A C44A 119.2(4)
C46A C45A H45A 120.4
C44A C45A H45A 120.4
P2A C33A H33D 109.5
P2A C33A H33E 109.5
H33D C33A H33E 109.5
P2A C33A H33F 109.5
H33D C33A H33F 109.5
H33E C33A H33F 109.5
N2A C3A C2A 112.5(3)
N2A C3A C4A 111.8(3)
C2A C3A C4A 110.3(3)
N2A C3A H3A 107.3
C2A C3A H3A 107.3
C4A C3A H3A 107.3
P3A C40A H40A 109.5
P3A C40A H40B 109.5
H40A C40A H40B 109.5
P3A C40A H40C 109.5
H40A C40A H40C 109.5
H40B C40A H40C 109.5
C35A C34A C39A 118.1(4)
C35A C34A P2A 123.4(3)
C39A C34A P2A 118.5(3)
C21A C20A C19A 121.5(4)
C21A C20A H20A 119.2
C19A C20A H20A 119.2
C3A C2A C1A 113.9(4)
C3A C2A H2AA 108.8
C1A C2A H2AA 108.8
C3A C2A H2AB 108.8
C1A C2A H2AB 108.8
H2AA C2A H2AB 107.7
C44A C43A C42A 120.8(4)
C44A C43A H43 119.6
C42A C43A H43 119.6
C43A C44A C45A 120.7(4)
C43A C44A H44A 119.6
C45A C44A H44A 119.6
C9A C10A C11A 120.0(4)
C9A C10A H10A 120.0
C11A C10A H10A 120.0
C37A C36A C35A 120.9(4)
C37A C36A H36A 119.5
C35A C36A H36A 119.5
C10A C9A C8A 120.1(4)
C10A C9A H9A 119.9
C8A C9A H9A 119.9
C15A C16A C17A 119.8(4)
C15A C16A H16D 120.1
C17A C16A H16D 120.1
C5A C4A C3A 113.0(3)
C5A C4A H4AA 109.0
C3A C4A H4AA 109.0
C5A C4A H4AB 109.0
C3A C4A H4AB 109.0
H4AA C4A H4AB 107.8
C18A C19A C20A 119.4(4)
C18A C19A H19 120.3
C20A C19A H19 120.3
C45A C46A C47A 120.8(4)
C45A C46A H46A 119.6
C47A C46A H46A 119.6
C30A C31A C26A 121.0(4)
C30A C31A H31A 119.5
C26A C31A H31A 119.5
C28A C27A C26A 120.9(5)
C28A C27A H27 119.5
C26A C27A H27 119.5
C16A C15A C14A 121.1(4)
C16A C15A H15C 119.4
C14A C15A H15C 119.4
C46A C47A C42A 120.8(4)
C46A C47A H47A 119.6
C42A C47A H47A 119.6
C20A C21A C22A 119.5(4)
C20A C21A H21A 120.3
C22A C21A H21A 120.3
C36A C35A C34A 120.4(4)
C36A C35A H35 119.8
C34A C35A H35 119.8
C27A C26A C31A 117.5(4)
C27A C26A P1A 122.0(3)
C31A C26A P1A 120.5(3)
C36A C37A C38A 119.2(4)
C36A C37A H37A 120.4
C38A C37A H37A 120.4
C29A C28A C27A 120.5(5)
C29A C28A H28A 119.8
C27A C28A H28A 119.8
C12A C11A C10A 119.9(4)
C12A C11A H11D 120.1
C10A C11A H11D 120.1
C30A C29A C28A 118.8(5)
C30A C29A H29A 120.6
C28A C29A H29A 120.6
C29A C30A C31A 121.2(5)
C29A C30A H30A 119.4
C31A C30A H30A 119.4
C39A C38A C37A 120.0(4)
C39A C38A H38A 120.0
C37A C38A H38A 120.0
N4B Co1B N1B 76.99(15)
N4B Co1B N5B 100.12(15)
N1B Co1B N5B 151.09(14)
N4B Co1B N2B 156.53(14)
N1B Co1B N2B 97.22(15)
N5B Co1B N2B 73.85(14)
N4B Co1B P1B 97.46(10)
N1B Co1B P1B 107.54(11)
N5B Co1B P1B 101.37(10)
N2B Co1B P1B 105.94(10)
N4B Co1B Co3B 57.79(10)
N1B Co1B Co3B 56.21(10)
N5B Co1B Co3B 97.53(10)
N2B Co1B Co3B 99.92(10)
P1B Co1B Co3B 151.31(4)
N4B Co1B Co2B 104.73(10)
N1B Co1B Co2B 99.51(10)
N5B Co1B Co2B 52.86(10)
N2B Co1B Co2B 53.25(10)
P1B Co1B Co2B 148.23(4)
Co3B Co1B Co2B 59.70(2)
N6B Co3B N1B 148.10(14)
N6B Co3B N4B 106.43(14)
N1B Co3B N4B 70.89(13)
N6B Co3B N3B 70.38(14)
N1B Co3B N3B 94.27(14)
N4B Co3B N3B 146.70(13)
N6B Co3B P3B 100.16(10)
N1B Co3B P3B 111.53(11)
N4B Co3B P3B 102.58(9)
N3B Co3B P3B 110.65(10)
N6B Co3B Co1B 100.87(9)
N1B Co3B Co1B 51.72(10)
N4B Co3B Co1B 51.07(9)
N3B Co3B Co1B 96.14(9)
P3B Co3B Co1B 150.25(4)
N6B Co3B Co2B 51.50(9)
N1B Co3B Co2B 96.96(10)
N4B Co3B Co2B 100.22(10)
N3B Co3B Co2B 50.80(9)
P3B Co3B Co2B 148.01(4)
Co1B Co3B Co2B 60.63(2)
N3B Co2B N6B 76.89(14)
N3B Co2B N5B 152.86(15)
N6B Co2B N5B 100.69(14)
N3B Co2B N2B 96.77(14)
N6B Co2B N2B 154.84(15)
N5B Co2B N2B 73.78(14)
N3B Co2B P2B 105.66(11)
N6B Co2B P2B 97.21(11)
N5B Co2B P2B 101.48(11)
N2B Co2B P2B 107.93(10)
N3B Co2B Co3B 58.15(10)
N6B Co2B Co3B 56.14(11)
N5B Co2B Co3B 97.66(10)
N2B Co2B Co3B 99.65(10)
P2B Co2B Co3B 149.84(4)
N3B Co2B Co1B 100.74(11)
N6B Co2B Co1B 103.76(11)
N5B Co2B Co1B 53.07(10)
N2B Co2B Co1B 52.93(10)
P2B Co2B Co1B 149.36(4)
Co3B Co2B Co1B 59.67(2)
C25B P1B C26B 100.4(2)
C25B P1B C27B 102.7(2)
C26B P1B C27B 102.2(2)
C25B P1B Co1B 119.37(14)
C26B P1B Co1B 118.15(15)
C27B P1B Co1B 111.58(14)
C42B P3B C43B 100.8(2)
C42B P3B C41B 100.2(2)
C43B P3B C41B 103.1(2)
C42B P3B Co3B 118.92(15)
C43B P3B Co3B 109.64(13)
C41B P3B Co3B 121.32(15)
C33B P2B C34B 99.4(2)
C33B P2B C35B 100.8(2)
C34B P2B C35B 102.6(2)
C33B P2B Co2B 120.61(15)
C34B P2B Co2B 117.18(15)
C35B P2B Co2B 113.38(14)
C13B N2B C3B 118.6(3)
C13B N2B Co1B 106.8(3)
C3B N2B Co1B 121.1(3)
C13B N2B Co2B 105.9(3)
C3B N2B Co2B 122.0(3)
Co1B N2B Co2B 73.82(12)
C18B N5B Co2B 107.2(2)
C18B N5B Co1B 106.6(3)
Co2B N5B Co1B 74.07(12)
C18B N5B H5B 119.9
Co2B N5B H5B 119.9
Co1B N5B H5B 119.9
C7B N1B C1B 119.3(3)
C7B N1B Co1B 108.3(3)
C1B N1B Co1B 121.6(3)
C7B N1B Co3B 104.9(2)
C1B N1B Co3B 120.9(3)
Co1B N1B Co3B 72.08(12)
C12B N4B Co1B 109.3(3)
C12B N4B Co3B 105.0(3)
Co1B N4B Co3B 71.15(11)
C12B N4B H4B 120.3
Co1B N4B H4B 120.3
Co3B N4B H4B 120.3
C19B N3B C5B 118.4(3)
C19B N3B Co2B 111.0(3)
C5B N3B Co2B 122.9(3)
C19B N3B Co3B 102.6(3)
C5B N3B Co3B 120.4(3)
Co2B N3B Co3B 71.05(11)
C24B N6B Co2B 109.7(3)
C24B N6B Co3B 104.6(3)
Co2B N6B Co3B 72.36(12)
C24B N6B H6B 120.1
Co2B N6B H6B 120.1
Co3B N6B H6B 120.1
C32B C27B C28B 118.6(4)
C32B C27B P1B 119.3(3)
C28B C27B P1B 122.0(3)
C14B C13B N2B 130.4(4)
C14B C13B C18B 118.9(4)
N2B C13B C18B 110.6(3)
C20B C19B N3B 130.4(4)
C20B C19B C24B 119.3(4)
N3B C19B C24B 110.2(3)
C29B C28B C27B 120.5(4)
C29B C28B H28 119.8
C27B C28B H28 119.8
C37B C36B C35B 120.7(4)
C37B C36B H36 119.6
C35B C36B H36 119.6
P1B C25B H25A 109.5
P1B C25B H25B 109.5
H25A C25B H25B 109.5
P1B C25B H25C 109.5
H25A C25B H25C 109.5
H25B C25B H25C 109.5
C5B C6B C1B 115.3(3)
C5B C6B H6BA 108.5
C1B C6B H6BA 108.5
C5B C6B H6BB 108.5
C1B C6B H6BB 108.5
H6BA C6B H6BB 107.5
C8B C7B N1B 130.0(4)
C8B C7B C12B 118.8(4)
N1B C7B C12B 111.2(4)
N3B C5B C6B 111.0(3)
N3B C5B C4B 111.1(3)
C6B C5B C4B 109.9(4)
N3B C5B H5BA 108.2
C6B C5B H5BA 108.2
C4B C5B H5BA 108.2
N1B C1B C2B 111.8(3)
N1B C1B C6B 112.8(3)
C2B C1B C6B 109.6(3)
N1B C1B H1B 107.4
C2B C1B H1B 107.4
C6B C1B H1B 107.4
C17B C18B N5B 128.6(4)
C17B C18B C13B 121.5(4)
N5B C18B C13B 109.9(4)
P3B C41B H41A 109.5
P3B C41B H41B 109.5
H41A C41B H41B 109.5
P3B C41B H41C 109.5
H41A C41B H41C 109.5
H41B C41B H41C 109.5
N2B C3B C4B 111.8(3)
N2B C3B C2B 111.9(3)
C4B C3B C2B 110.0(3)
N2B C3B H3B 107.7
C4B C3B H3B 107.7
C2B C3B H3B 107.7
C3B C4B C5B 113.5(3)
C3B C4B H4BA 108.9
C5B C4B H4BA 108.9
C3B C4B H4BB 108.9
C5B C4B H4BB 108.9
H4BA C4B H4BB 107.7
C19B C20B C21B 119.7(4)
C19B C20B H20 120.1
C21B C20B H20 120.1
C18B C17B C16B 119.2(4)
C18B C17B H17 120.4
C16B C17B H17 120.4
C11B C12B N4B 128.4(4)
C11B C12B C7B 120.9(4)
N4B C12B C7B 110.7(4)
P3B C42B H42A 109.5
P3B C42B H42B 109.5
H42A C42B H42B 109.5
P3B C42B H42C 109.5
H42A C42B H42C 109.5
H42B C42B H42C 109.5
P1B C26B H26A 109.5
P1B C26B H26B 109.5
H26A C26B H26B 109.5
P1B C26B H26C 109.5
H26A C26B H26C 109.5
H26B C26B H26C 109.5
P2B C33B H33A 109.5
P2B C33B H33B 109.5
H33A C33B H33B 109.5
P2B C33B H33C 109.5
H33A C33B H33C 109.5
H33B C33B H33C 109.5
C21B C22B C23B 120.3(4)
C21B C22B H22 119.8
C23B C22B H22 119.8
C31B C30B C29B 118.9(4)
C31B C30B H30 120.6
C29B C30B H30 120.6
C1B C2B C3B 113.1(3)
C1B C2B H2BA 109.0
C3B C2B H2BA 109.0
C1B C2B H2BB 109.0
C3B C2B H2BB 109.0
H2BA C2B H2BB 107.8
C15B C16B C17B 119.7(4)
C15B C16B H16 120.2
C17B C16B H16 120.2
C12B C11B C10B 119.3(4)
C12B C11B H11 120.3
C10B C11B H11 120.3
C24B C23B C22B 119.5(4)
C24B C23B H23 120.2
C22B C23B H23 120.2
P2B C34B H34A 109.5
P2B C34B H34B 109.5
H34A C34B H34B 109.5
P2B C34B H34C 109.5
H34A C34B H34C 109.5
H34B C34B H34C 109.5
C47B C48B C43B 121.6(4)
C47B C48B H48 119.2
C43B C48B H48 119.2
C7B C8B C9B 119.2(4)
C7B C8B H8B 120.4
C9B C8B H8B 120.4
C28B C29B C30B 120.9(4)
C28B C29B H29 119.5
C30B C29B H29 119.5
C36B C35B C40B 118.2(4)
C36B C35B P2B 121.9(3)
C40B C35B P2B 119.9(3)
C13B C14B C15B 119.0(4)
C13B C14B H14 120.5
C15B C14B H14 120.5
C39B C40B C35B 120.7(4)
C39B C40B H40 119.7
C35B C40B H40 119.7
C46B C47B C48B 119.8(4)
C46B C47B H47 120.1
C48B C47B H47 120.1
C48B C43B C44B 117.8(4)
C48B C43B P3B 118.0(3)
C44B C43B P3B 124.1(3)
C40B C39B C38B 120.3(5)
C40B C39B H39 119.8
C38B C39B H39 119.8
C27B C32B C31B 120.6(4)
C27B C32B H32 119.7
C31B C32B H32 119.7
C47B C46B C45B 119.8(4)
C47B C46B H46 120.1
C45B C46B H46 120.1
C36B C37B C38B 120.8(4)
C36B C37B H37 119.6
C38B C37B H37 119.6
C22B C21B C20B 120.5(4)
C22B C21B H21 119.7
C20B C21B H21 119.7
C10B C9B C8B 121.8(4)
C10B C9B H9B 119.1
C8B C9B H9B 119.1
C16B C15B C14B 121.7(4)
C16B C15B H15 119.2
C14B C15B H15 119.2
C30B C31B C32B 120.6(4)
C30B C31B H31 119.7
C32B C31B H31 119.7
C45B C44B C43B 120.6(4)
C45B C44B H44 119.7
C43B C44B H44 119.7
C37B C38B C39B 119.2(5)
C37B C38B H38 120.4
C39B C38B H38 120.4
C46B C45B C44B 120.3(5)
C46B C45B H45 119.8
C44B C45B H45 119.8
C23B C24B N6B 128.1(4)
C23B C24B C19B 120.5(4)
N6B C24B C19B 111.3(4)
C2S C1S H1SA 109.5
C2S C1S H1SB 109.5
H1SA C1S H1SB 109.5
C2S C1S H1SC 109.5
H1SA C1S H1SC 109.5
H1SB C1S H1SC 109.5
C3S C2S C1S 113.5(5)
C3S C2S H2SA 108.9
C1S C2S H2SA 108.9
C3S C2S H2SB 108.9
C1S C2S H2SB 108.9
H2SA C2S H2SB 107.7
C4S C3S C2S 114.8(4)
C4S C3S H3SA 108.6
C2S C3S H3SA 108.6
C4S C3S H3SB 108.6
C2S C3S H3SB 108.6
H3SA C3S H3SB 107.5
C3S C4S C5S 113.5(4)
C3S C4S H4SA 108.9
C5S C4S H4SA 108.9
C3S C4S H4SB 108.9
C5S C4S H4SB 108.9
H4SA C4S H4SB 107.7
C6S C5S C4S 114.3(4)
C6S C5S H5SA 108.7
C4S C5S H5SA 108.7
C6S C5S H5SB 108.7
C4S C5S H5SB 108.7
H5SA C5S H5SB 107.6
C5S C6S H6SA 109.5
C5S C6S H6SB 109.5
H6SA C6S H6SB 109.5
C5S C6S H6SC 109.5
H6SA C6S H6SC 109.5
H6SB C6S H6SC 109.5
C12S C11S H11A 109.5
C12S C11S H11B 109.5
H11A C11S H11B 109.5
C12S C11S H11C 109.5
H11A C11S H11C 109.5
H11B C11S H11C 109.5
C13S C12S C11S 114.8(12)
C13S C12S H12A 108.6
C11S C12S H12A 108.6
C13S C12S H12B 108.6
C11S C12S H12B 108.6
H12A C12S H12B 107.6
C14S C13S C12S 103.8(12)
C14S C13S H13A 111.0
C12S C13S H13A 111.0
C14S C13S H13B 111.0
C12S C13S H13B 111.0
H13A C13S H13B 109.0
C15S C14S C13S 103.2(13)
C15S C14S H14A 111.1
C13S C14S H14A 111.1
C15S C14S H14B 111.1
C13S C14S H14B 111.1
H14A C14S H14B 109.1
C14S C15S C16S 118.0(14)
C14S C15S H15A 107.8
C16S C15S H15A 107.8
C14S C15S H15B 107.8
C16S C15S H15B 107.8
H15A C15S H15B 107.1
C15S C16S H16A 109.5
C15S C16S H16B 109.5
H16A C16S H16B 109.5
C15S C16S H16C 109.5
H16A C16S H16C 109.5
H16B C16S H16C 109.5
C9B C10B C11B 119.9(4)
C9B C10B H10 120.1
C11B C10B H10 120.1

loop_
_geom_bond_atom_site_label_1
_geom_bond_atom_site_label_2
_geom_bond_distance
Co2A N5A 2.027(4)
Co2A N1A 2.042(4)
Co2A N4A 2.060(4)
Co2A N2A 2.063(3)
Co2A P2A 2.2277(12)
Co2A Co3A 2.3702(7)
Co2A Co1A 2.3978(7)
Co1A N4A 1.964(3)
Co1A N1A 1.971(4)
Co1A N6A 1.979(4)
Co1A N3A 1.999(3)
Co1A P1A 2.2358(12)
Co1A Co3A 2.3886(8)
Co3A N5A 1.993(4)
Co3A N2A 2.024(4)
Co3A N3A 2.026(3)
Co3A N6A 2.040(3)
Co3A P3A 2.2271(13)
P1A C26A 1.829(5)
P1A C24A 1.832(5)
P1A C25A 1.839(4)
P3A C42A 1.821(4)
P3A C41A 1.823(4)
P3A C40A 1.831(4)
P2A C34A 1.821(5)
P2A C33A 1.837(5)
P2A C32A 1.838(5)
N1A C7A 1.414(5)
N1A C1A 1.471(5)
N2A C13A 1.391(5)
N2A C3A 1.478(5)
N6A C23A 1.399(5)
N6A H6A 0.9300
N4A C12A 1.401(5)
N4A H4A 0.9300
N3A C18A 1.410(5)
N3A C5A 1.473(5)
N5A C46 1.392(5)
N5A H5A 0.9300
C18A C19A 1.395(6)
C18A C23A 1.424(6)
C12A C11A 1.384(6)
C12A C7A 1.419(6)
C13A C14A 1.401(6)
C13A C46 1.417(6)
C23A C22A 1.385(6)
C39A C38A 1.388(6)
C39A C34A 1.404(6)
C39A H39A 0.9500
C17A C46 1.384(6)
C17A C16A 1.407(6)
C17A H17A 0.9500
C6A C1A 1.528(6)
C6A C5A 1.535(6)
C6A H6AA 0.9900
C6A H6AB 0.9900
C41A H41D 0.9800
C41A H41E 0.9800
C41A H41F 0.9800
C42A C43A 1.401(6)
C42A C47A 1.406(6)
C22A C21A 1.416(6)
C22A H22A 0.9500
C5A C4A 1.540(6)
C5A H5AA 1.0000
C14A C15A 1.392(6)
C14A H14C 0.9500
C8A C7A 1.386(6)
C8A C9A 1.404(6)
C8A H8A 0.9500
C32A H32A 0.9800
C32A H32B 0.9800
C32A H32C 0.9800
C24A H24A 0.9800
C24A H24B 0.9800
C24A H24C 0.9800
C25A H25D 0.9800
C25A H25E 0.9800
C25A H25F 0.9800
C1A C2A 1.541(6)
C1A H1A 1.0000
C45A C46A 1.378(6)
C45A C44A 1.390(7)
C45A H45A 0.9500
C33A H33D 0.9800
C33A H33E 0.9800
C33A H33F 0.9800
C3A C2A 1.530(6)
C3A C4A 1.541(6)
C3A H3A 1.0000
C40A H40A 0.9800
C40A H40B 0.9800
C40A H40C 0.9800
C34A C35A 1.402(6)
C20A C21A 1.381(7)
C20A C19A 1.409(6)
C20A H20A 0.9500
C2A H2AA 0.9900
C2A H2AB 0.9900
C43A C44A 1.386(7)
C43A H43 0.9500
C44A H44A 0.9500
C10A C9A 1.386(6)
C10A C11A 1.403(6)
C10A H10A 0.9500
C36A C37A 1.387(7)
C36A C35A 1.394(7)
C36A H36A 0.9500
C9A H9A 0.9500
C16A C15A 1.378(6)
C16A H16D 0.9500
C4A H4AA 0.9900
C4A H4AB 0.9900
C19A H19 0.9500
C46A C47A 1.387(6)
C46A H46A 0.9500
C31A C30A 1.374(7)
C31A C26A 1.400(6)
C31A H31A 0.9500
C27A C28A 1.391(7)
C27A C26A 1.392(6)
C27A H27 0.9500
C15A H15C 0.9500
C47A H47A 0.9500
C21A H21A 0.9500
C35A H35 0.9500
C37A C38A 1.398(7)
C37A H37A 0.9500
C28A C29A 1.384(7)
C28A H28A 0.9500
C11A H11D 0.9500
C29A C30A 1.375(7)
C29A H29A 0.9500
C30A H30A 0.9500
C38A H38A 0.9500
Co1B N4B 1.952(3)
Co1B N1B 1.959(4)
Co1B N5B 1.993(4)
Co1B N2B 1.992(3)
Co1B P1B 2.2273(12)
Co1B Co3B 2.3747(7)
Co1B Co2B 2.3976(7)
Co3B N6B 2.070(4)
Co3B N1B 2.074(3)
Co3B N4B 2.123(3)
Co3B N3B 2.133(4)
Co3B P3B 2.2047(12)
Co3B Co2B 2.3753(7)
Co2B N3B 1.946(3)
Co2B N6B 1.951(3)
Co2B N5B 1.988(3)
Co2B N2B 2.000(3)
Co2B P2B 2.2332(13)
P1B C25B 1.823(4)
P1B C26B 1.832(5)
P1B C27B 1.836(5)
P3B C42B 1.824(4)
P3B C43B 1.830(4)
P3B C41B 1.831(4)
P2B C33B 1.824(5)
P2B C34B 1.829(4)
P2B C35B 1.830(4)
N2B C13B 1.415(5)
N2B C3B 1.474(5)
N5B C18B 1.412(5)
N5B H5B 0.9300
N1B C7B 1.414(5)
N1B C1B 1.460(5)
N4B C12B 1.392(5)
N4B H4B 0.9300
N3B C19B 1.403(5)
N3B C5B 1.487(5)
N6B C24B 1.401(5)
N6B H6B 0.9300
C27B C32B 1.390(6)
C27B C28B 1.401(6)
C13B C14B 1.395(6)
C13B C18B 1.415(6)
C19B C20B 1.393(5)
C19B C24B 1.429(6)
C28B C29B 1.369(7)
C28B H28 0.9500
C36B C37B 1.375(7)
C36B C35B 1.400(6)
C36B H36 0.9500
C25B H25A 0.9800
C25B H25B 0.9800
C25B H25C 0.9800
C6B C5B 1.529(6)
C6B C1B 1.538(6)
C6B H6BA 0.9900
C6B H6BB 0.9900
C7B C8B 1.400(6)
C7B C12B 1.430(6)
C5B C4B 1.534(6)
C5B H5BA 1.0000
C1B C2B 1.530(6)
C1B H1B 1.0000
C18B C17B 1.374(6)
C41B H41A 0.9800
C41B H41B 0.9800
C41B H41C 0.9800
C3B C4B 1.526(6)
C3B C2B 1.533(6)
C3B H3B 1.0000
C4B H4BA 0.9900
C4B H4BB 0.9900
C20B C21B 1.402(6)
C20B H20 0.9500
C17B C16B 1.406(6)
C17B H17 0.9500
C12B C11B 1.370(6)
C42B H42A 0.9800
C42B H42B 0.9800
C42B H42C 0.9800
C26B H26A 0.9800
C26B H26B 0.9800
C26B H26C 0.9800
C33B H33A 0.9800
C33B H33B 0.9800
C33B H33C 0.9800
C22B C21B 1.397(7)
C22B C23B 1.400(6)
C22B H22 0.9500
C30B C31B 1.376(7)
C30B C29B 1.400(7)
C30B H30 0.9500
C2B H2BA 0.9900
C2B H2BB 0.9900
C16B C15B 1.376(7)
C16B H16 0.9500
C11B C10B 1.425(7)
C11B H11 0.9500
C23B C24B 1.387(6)
C23B H23 0.9500
C34B H34A 0.9800
C34B H34B 0.9800
C34B H34C 0.9800
C48B C47B 1.386(6)
C48B C43B 1.395(6)
C48B H48 0.9500
C8B C9B 1.404(7)
C8B H8B 0.9500
C29B H29 0.9500
C35B C40B 1.402(6)
C14B C15B 1.401(6)
C14B H14 0.9500
C40B C39B 1.383(7)
C40B H40 0.9500
C47B C46B 1.380(7)
C47B H47 0.9500
C43B C44B 1.397(6)
C39B C38B 1.390(7)
C39B H39 0.9500
C32B C31B 1.392(6)
C32B H32 0.9500
C46B C45B 1.385(7)
C46B H46 0.9500
C37B C38B 1.387(7)
C37B H37 0.9500
C21B H21 0.9500
C9B C10B 1.359(7)
C9B H9B 0.9500
C15B H15 0.9500
C31B H31 0.9500
C44B C45B 1.393(7)
C44B H44 0.9500
C38B H38 0.9500
C45B H45 0.9500
C1S C2S 1.527(8)
C1S H1SA 0.9800
C1S H1SB 0.9800
C1S H1SC 0.9800
C2S C3S 1.523(7)
C2S H2SA 0.9900
C2S H2SB 0.9900
C3S C4S 1.505(7)
C3S H3SA 0.9900
C3S H3SB 0.9900
C4S C5S 1.523(6)
C4S H4SA 0.9900
C4S H4SB 0.9900
C5S C6S 1.517(7)
C5S H5SA 0.9900
C5S H5SB 0.9900
C6S H6SA 0.9800
C6S H6SB 0.9800
C6S H6SC 0.9800
C11S C12S 1.578(16)
C11S H11A 0.9800
C11S H11B 0.9800
C11S H11C 0.9800
C12S C13S 1.468(15)
C12S H12A 0.9900
C12S H12B 0.9900
C13S C14S 1.430(16)
C13S H13A 0.9900
C13S H13B 0.9900
C14S C15S 1.360(15)
C14S H14A 0.9900
C14S H14B 0.9900
C15S C16S 1.451(16)
C15S H15A 0.9900
C15S H15B 0.9900
C16S H16A 0.9800
C16S H16B 0.9800
C16S H16C 0.9800
C10B H10 0.9500

loop_
_geom_torsion_atom_site_label_1
_geom_torsion_atom_site_label_2
_geom_torsion_atom_site_label_3
_geom_torsion_atom_site_label_4
_geom_torsion
N5A Co2A Co1A N4A 98.68(16)
N1A Co2A Co1A N4A -96.98(18)
N2A Co2A Co1A N4A 172.36(17)
P2A Co2A Co1A N4A -39.11(15)
Co3A Co2A Co1A N4A 132.65(13)
N5A Co2A Co1A N1A -164.34(17)
N4A Co2A Co1A N1A 96.98(18)
N2A Co2A Co1A N1A -90.66(16)
P2A Co2A Co1A N1A 57.87(15)
Co3A Co2A Co1A N1A -130.38(13)
N5A Co2A Co1A N6A 3.80(15)
N1A Co2A Co1A N6A 168.14(16)
N4A Co2A Co1A N6A -94.88(16)
N2A Co2A Co1A N6A 77.48(15)
P2A Co2A Co1A N6A -133.99(13)
Co3A Co2A Co1A N6A 37.76(10)
N5A Co2A Co1A N3A -72.20(15)
N1A Co2A Co1A N3A 92.15(16)
N4A Co2A Co1A N3A -170.88(17)
N2A Co2A Co1A N3A 1.48(14)
P2A Co2A Co1A N3A 150.01(14)
Co3A Co2A Co1A N3A -38.23(11)
N5A Co2A Co1A P1A 141.13(13)
N1A Co2A Co1A P1A -54.53(15)
N4A Co2A Co1A P1A 42.45(15)
N2A Co2A Co1A P1A -145.19(13)
P2A Co2A Co1A P1A 3.34(13)
Co3A Co2A Co1A P1A 175.09(9)
N5A Co2A Co1A Co3A -33.97(10)
N1A Co2A Co1A Co3A 130.38(13)
N4A Co2A Co1A Co3A -132.65(13)
N2A Co2A Co1A Co3A 39.71(10)
P2A Co2A Co1A Co3A -171.76(9)
N1A Co2A Co3A N5A -174.26(16)
N4A Co2A Co3A N5A -101.33(16)
N2A Co2A Co3A N5A 94.63(18)
P2A Co2A Co3A N5A 35.72(15)
Co1A Co2A Co3A N5A -137.00(13)
N5A Co2A Co3A N2A -94.63(18)
N1A Co2A Co3A N2A 91.11(16)
N4A Co2A Co3A N2A 164.04(16)
P2A Co2A Co3A N2A -58.91(14)
Co1A Co2A Co3A N2A 128.37(12)
N5A Co2A Co3A N3A 174.64(16)
N1A Co2A Co3A N3A 0.38(14)
N4A Co2A Co3A N3A 73.31(14)
N2A Co2A Co3A N3A -90.73(16)
P2A Co2A Co3A N3A -149.64(12)
Co1A Co2A Co3A N3A 37.64(10)
N5A Co2A Co3A N6A 100.64(17)
N1A Co2A Co3A N6A -73.62(14)
N4A Co2A Co3A N6A -0.69(14)
N2A Co2A Co3A N6A -164.73(16)
P2A Co2A Co3A N6A 136.36(13)
Co1A Co2A Co3A N6A -36.36(10)
N5A Co2A Co3A P3A -30.97(15)
N1A Co2A Co3A P3A 154.76(12)
N4A Co2A Co3A P3A -132.30(12)
N2A Co2A Co3A P3A 63.66(14)
P2A Co2A Co3A P3A 4.75(12)
Co1A Co2A Co3A P3A -167.97(8)
N5A Co2A Co3A Co1A 137.00(13)
N1A Co2A Co3A Co1A -37.27(10)
N4A Co2A Co3A Co1A 35.67(10)
N2A Co2A Co3A Co1A -128.37(12)
P2A Co2A Co3A Co1A 172.72(8)
N4A Co1A Co3A N5A -3.18(15)
N1A Co1A Co3A N5A 73.87(15)
N6A Co1A Co3A N5A -97.59(16)
N3A Co1A Co3A N5A 165.90(17)
P1A Co1A Co3A N5A -140.46(13)
Co2A Co1A Co3A N5A 34.84(11)
N4A Co1A Co3A N2A -78.83(15)
N1A Co1A Co3A N2A -1.78(14)
N6A Co1A Co3A N2A -173.24(16)
N3A Co1A Co3A N2A 90.24(16)
P1A Co1A Co3A N2A 143.89(13)
Co2A Co1A Co3A N2A -40.82(10)
N4A Co1A Co3A N3A -169.07(17)
N1A Co1A Co3A N3A -92.03(16)
N6A Co1A Co3A N3A 96.51(17)
P1A Co1A Co3A N3A 53.64(14)
Co2A Co1A Co3A N3A -131.06(13)
N4A Co1A Co3A N6A 94.41(16)
N1A Co1A Co3A N6A 171.46(16)
N3A Co1A Co3A N6A -96.51(17)
P1A Co1A Co3A N6A -42.87(14)
Co2A Co1A Co3A N6A 132.42(12)
N4A Co1A Co3A P3A 129.39(13)
N1A Co1A Co3A P3A -153.56(13)
N6A Co1A Co3A P3A 34.97(14)
N3A Co1A Co3A P3A -61.54(14)
P1A Co1A Co3A P3A -7.90(12)
Co2A Co1A Co3A P3A 167.40(8)
N4A Co1A Co3A Co2A -38.01(11)
N1A Co1A Co3A Co2A 39.04(10)
N6A Co1A Co3A Co2A -132.42(12)
N3A Co1A Co3A Co2A 131.06(12)
P1A Co1A Co3A Co2A -175.29(8)
N4A Co1A P1A C26A -48.6(2)
N1A Co1A P1A C26A -126.83(19)
N6A Co1A P1A C26A 54.07(19)
N3A Co1A P1A C26A 131.09(19)
Co3A Co1A P1A C26A 88.55(18)
Co2A Co1A P1A C26A -83.10(18)
N4A Co1A P1A C24A 69.7(2)
N1A Co1A P1A C24A -8.6(2)
N6A Co1A P1A C24A 172.3(2)
N3A Co1A P1A C24A -110.6(2)
Co3A Co1A P1A C24A -153.17(19)
Co2A Co1A P1A C24A 35.2(2)
N4A Co1A P1A C25A -169.6(2)
N1A Co1A P1A C25A 112.2(2)
N6A Co1A P1A C25A -66.9(2)
N3A Co1A P1A C25A 10.1(2)
Co3A Co1A P1A C25A -32.4(2)
Co2A Co1A P1A C25A 155.91(19)
N5A Co3A P3A C42A 49.90(18)
N2A Co3A P3A C42A 125.33(18)
N3A Co3A P3A C42A -131.96(18)
N6A Co3A P3A C42A -56.24(18)
Co2A Co3A P3A C42A 74.90(17)
Co1A Co3A P3A C42A -83.86(17)
N5A Co3A P3A C41A 168.6(2)
N2A Co3A P3A C41A -116.0(2)
N3A Co3A P3A C41A -13.3(2)
N6A Co3A P3A C41A 62.4(2)
Co2A Co3A P3A C41A -166.44(17)
Co1A Co3A P3A C41A 34.8(2)
N5A Co3A P3A C40A -69.4(2)
N2A Co3A P3A C40A 6.0(2)
N3A Co3A P3A C40A 108.7(2)
N6A Co3A P3A C40A -175.5(2)
Co2A Co3A P3A C40A -44.4(2)
Co1A Co3A P3A C40A 156.82(17)
N5A Co2A P2A C34A -45.93(18)
N1A Co2A P2A C34A 137.64(18)
N4A Co2A P2A C34A 61.58(18)
N2A Co2A P2A C34A -120.16(18)
Co3A Co2A P2A C34A -74.19(17)
Co1A Co2A P2A C34A 92.37(17)
N5A Co2A P2A C33A 73.7(2)
N1A Co2A P2A C33A -102.7(2)
N4A Co2A P2A C33A -178.8(2)
N2A Co2A P2A C33A -0.5(2)
Co3A Co2A P2A C33A 45.4(2)
Co1A Co2A P2A C33A -148.02(19)
N5A Co2A P2A C32A -163.6(2)
N1A Co2A P2A C32A 20.0(2)
N4A Co2A P2A C32A -56.1(2)
N2A Co2A P2A C32A 122.2(2)
Co3A Co2A P2A C32A 168.13(19)
Co1A Co2A P2A C32A -25.3(2)
N4A Co1A N1A C7A -42.7(3)
N6A Co1A N1A C7A -126.4(3)
N3A Co1A N1A C7A 163.6(3)
P1A Co1A N1A C7A 55.6(3)
Co3A Co1A N1A C7A -141.7(2)
Co2A Co1A N1A C7A -100.1(3)
N4A Co1A N1A C1A 174.6(3)
N6A Co1A N1A C1A 91.0(4)
N3A Co1A N1A C1A 20.9(3)
P1A Co1A N1A C1A -87.1(3)
Co3A Co1A N1A C1A 75.6(3)
Co2A Co1A N1A C1A 117.2(3)
N4A Co1A N1A Co2A 57.38(13)
N6A Co1A N1A Co2A -26.2(3)
N3A Co1A N1A Co2A -96.29(12)
P1A Co1A N1A Co2A 155.68(6)
Co3A Co1A N1A Co2A -41.61(9)
N5A Co2A N1A C7A 137.9(3)
N4A Co2A N1A C7A 50.6(3)
N2A Co2A N1A C7A -158.6(3)
P2A Co2A N1A C7A -49.3(3)
Co3A Co2A N1A C7A 147.3(2)
Co1A Co2A N1A C7A 105.4(3)
N5A Co2A N1A C1A -85.0(4)
N4A Co2A N1A C1A -172.3(3)
N2A Co2A N1A C1A -21.5(3)
P2A Co2A N1A C1A 87.8(3)
Co3A Co2A N1A C1A -75.6(3)
Co1A Co2A N1A C1A -117.4(3)
N5A Co2A N1A Co1A 32.4(3)
N4A Co2A N1A Co1A -54.84(12)
N2A Co2A N1A Co1A 95.96(13)
P2A Co2A N1A Co1A -154.74(6)
Co3A Co2A N1A Co1A 41.81(9)
N5A Co3A N2A C13A 44.5(3)
N3A Co3A N2A C13A -160.7(3)
N6A Co3A N2A C13A 134.7(3)
P3A Co3A N2A C13A -48.5(3)
Co2A Co3A N2A C13A 102.1(3)
Co1A Co3A N2A C13A 145.9(2)
N5A Co3A N2A C3A -172.2(3)
N3A Co3A N2A C3A -17.3(3)
N6A Co3A N2A C3A -81.9(4)
P3A Co3A N2A C3A 94.9(3)
Co2A Co3A N2A C3A -114.5(3)
Co1A Co3A N2A C3A -70.8(3)
N5A Co3A N2A Co2A -57.63(13)
N3A Co3A N2A Co2A 97.25(12)
N6A Co3A N2A Co2A 32.6(3)
P3A Co3A N2A Co2A -150.57(6)
Co1A Co3A N2A Co2A 43.77(8)
N5A Co2A N2A C13A -46.3(3)
N1A Co2A N2A C13A 161.2(3)
N4A Co2A N2A C13A -134.9(3)
P2A Co2A N2A C13A 48.3(3)
Co3A Co2A N2A C13A -103.2(3)
Co1A Co2A N2A C13A -146.6(2)
N5A Co2A N2A C3A 173.0(3)
N1A Co2A N2A C3A 20.5(3)
N4A Co2A N2A C3A 84.4(4)
P2A Co2A N2A C3A -92.3(3)
Co3A Co2A N2A C3A 116.1(3)
Co1A Co2A N2A C3A 72.8(3)
N5A Co2A N2A Co3A 56.86(13)
N1A Co2A N2A Co3A -95.65(13)
N4A Co2A N2A Co3A -31.7(3)
P2A Co2A N2A Co3A 151.53(6)
Co1A Co2A N2A Co3A -43.36(8)
N4A Co1A N6A C23A 161.3(3)
N1A Co1A N6A C23A -121.0(3)
N3A Co1A N6A C23A -45.7(3)
P1A Co1A N6A C23A 57.2(3)
Co3A Co1A N6A C23A -102.3(3)
Co2A Co1A N6A C23A -142.5(2)
N4A Co1A N6A Co3A -96.45(13)
N1A Co1A N6A Co3A -18.7(3)
N3A Co1A N6A Co3A 56.57(12)
P1A Co1A N6A Co3A 159.42(6)
Co2A Co1A N6A Co3A -40.21(9)
N5A Co3A N6A C23A -160.0(3)
N2A Co3A N6A C23A 117.6(3)
N3A Co3A N6A C23A 47.5(3)
P3A Co3A N6A C23A -59.3(3)
Co2A Co3A N6A C23A 144.3(2)
Co1A Co3A N6A C23A 103.7(3)
N5A Co3A N6A Co1A 96.28(14)
N2A Co3A N6A Co1A 13.9(3)
N3A Co3A N6A Co1A -56.23(12)
P3A Co3A N6A Co1A -162.95(7)
Co2A Co3A N6A Co1A 40.65(9)
N1A Co1A N4A C12A 43.7(3)
N6A Co1A N4A C12A -163.8(3)
N3A Co1A N4A C12A 120.7(4)
P1A Co1A N4A C12A -60.0(3)
Co3A Co1A N4A C12A 140.5(3)
Co2A Co1A N4A C12A 100.4(3)
N1A Co1A N4A Co2A -56.72(12)
N6A Co1A N4A Co2A 95.81(13)
N3A Co1A N4A Co2A 20.3(4)
P1A Co1A N4A Co2A -160.42(6)
Co3A Co1A N4A Co2A 40.13(9)
N5A Co2A N4A C12A 160.9(3)
N1A Co2A N4A C12A -49.6(3)
N2A Co2A N4A C12A -119.6(3)
P2A Co2A N4A C12A 57.2(3)
Co3A Co2A N4A C12A -145.0(2)
Co1A Co2A N4A C12A -104.8(3)
N5A Co2A N4A Co1A -94.30(14)
N1A Co2A N4A Co1A 55.24(12)
N2A Co2A N4A Co1A -14.8(3)
P2A Co2A N4A Co1A 162.00(7)
Co3A Co2A N4A Co1A -40.18(9)
N4A Co1A N3A C18A 125.7(3)
N1A Co1A N3A C18A -162.3(3)
N6A Co1A N3A C18A 44.1(3)
P1A Co1A N3A C18A -53.6(3)
Co3A Co1A N3A C18A 101.3(3)
Co2A Co1A N3A C18A 142.4(2)
N4A Co1A N3A C5A -93.3(4)
N1A Co1A N3A C5A -21.3(3)
N6A Co1A N3A C5A -174.8(3)
P1A Co1A N3A C5A 87.4(3)
Co3A Co1A N3A C5A -117.6(3)
Co2A Co1A N3A C5A -76.5(3)
N4A Co1A N3A Co3A 24.3(4)
N1A Co1A N3A Co3A 96.33(13)
N6A Co1A N3A Co3A -57.21(12)
P1A Co1A N3A Co3A -154.98(6)
Co2A Co1A N3A Co3A 41.08(9)
N5A Co3A N3A C18A -136.1(3)
N2A Co3A N3A C18A 158.3(3)
N6A Co3A N3A C18A -48.8(3)
P3A Co3A N3A C18A 48.0(3)
Co2A Co3A N3A C18A -145.9(2)
Co1A Co3A N3A C18A -104.2(3)
N5A Co3A N3A C5A 84.4(4)
N2A Co3A N3A C5A 18.9(3)
N6A Co3A N3A C5A 171.8(3)
P3A Co3A N3A C5A -91.5(3)
Co2A Co3A N3A C5A 74.6(3)
Co1A Co3A N3A C5A 116.3(3)
N5A Co3A N3A Co1A -31.9(4)
N2A Co3A N3A Co1A -97.44(12)
N6A Co3A N3A Co1A 55.45(12)
P3A Co3A N3A Co1A 152.21(6)
Co2A Co3A N3A Co1A -41.68(9)
N2A Co3A N5A C46 -44.3(3)
N3A Co3A N5A C46 -114.7(4)
N6A Co3A N5A C46 165.5(3)
P3A Co3A N5A C46 61.4(3)
Co2A Co3A N5A C46 -102.8(3)
Co1A Co3A N5A C46 -140.4(3)
N2A Co3A N5A Co2A 58.53(12)
N3A Co3A N5A Co2A -11.9(4)
N6A Co3A N5A Co2A -91.68(14)
P3A Co3A N5A Co2A 164.21(7)
Co1A Co3A N5A Co2A -37.62(10)
N1A Co2A N5A C46 115.7(3)
N4A Co2A N5A C46 -165.7(3)
N2A Co2A N5A C46 46.5(3)
P2A Co2A N5A C46 -57.5(3)
Co3A Co2A N5A C46 104.1(3)
Co1A Co2A N5A C46 141.3(2)
N1A Co2A N5A Co3A 11.6(3)
N4A Co2A N5A Co3A 90.27(13)
N2A Co2A N5A Co3A -57.52(12)
P2A Co2A N5A Co3A -161.55(7)
Co1A Co2A N5A Co3A 37.22(10)
C5A N3A C18A C19A 3.6(6)
Co1A N3A C18A C19A 145.9(4)
Co3A N3A C18A C19A -137.6(4)
C5A N3A C18A C23A -176.6(3)
Co1A N3A C18A C23A -34.4(4)
Co3A N3A C18A C23A 42.1(4)
Co1A N4A C12A C11A 145.4(4)
Co2A N4A C12A C11A -137.9(4)
Co1A N4A C12A C7A -36.9(4)
Co2A N4A C12A C7A 39.8(4)
C3A N2A C13A C14A -0.6(6)
Co3A N2A C13A C14A 143.7(4)
Co2A N2A C13A C14A -141.6(4)
C3A N2A C13A C46 179.1(3)
Co3A N2A C13A C46 -36.7(4)
Co2A N2A C13A C46 38.0(4)
Co1A N6A C23A C22A -142.1(4)
Co3A N6A C23A C22A 141.1(4)
Co1A N6A C23A C18A 39.3(4)
Co3A N6A C23A C18A -37.5(4)
C19A C18A C23A C22A -1.8(6)
N3A C18A C23A C22A 178.4(4)
C19A C18A C23A N6A 176.9(4)
N3A C18A C23A N6A -2.9(5)
C41A P3A C42A C43A -53.7(4)
C40A P3A C42A C43A -156.8(3)
Co3A P3A C42A C43A 74.6(4)
C41A P3A C42A C47A 130.3(4)
C40A P3A C42A C47A 27.1(4)
Co3A P3A C42A C47A -101.5(4)
N6A C23A C22A C21A -176.8(4)
C18A C23A C22A C21A 1.7(6)
C18A N3A C5A C6A 120.4(4)
Co1A N3A C5A C6A -16.6(4)
Co3A N3A C5A C6A -104.9(4)
C18A N3A C5A C4A -116.1(4)
Co1A N3A C5A C4A 106.8(3)
Co3A N3A C5A C4A 18.5(5)
C1A C6A C5A N3A 69.2(5)
C1A C6A C5A C4A -55.5(5)
N2A C13A C14A C15A -179.8(4)
C46 C13A C14A C15A 0.6(6)
C16A C17A C46 N5A 179.1(4)
C16A C17A C46 C13A -0.9(6)
Co3A N5A C46 C17A -143.2(4)
Co2A N5A C46 C17A 140.4(4)
Co3A N5A C46 C13A 36.8(4)
Co2A N5A C46 C13A -39.6(4)
N2A C13A C46 C17A -179.6(4)
C14A C13A C46 C17A 0.1(6)
N2A C13A C46 N5A 0.4(5)
C14A C13A C46 N5A -179.9(4)
C9A C8A C7A N1A 179.9(4)
C9A C8A C7A C12A -1.3(6)
C1A N1A C7A C8A -3.2(6)
Co1A N1A C7A C8A -147.4(4)
Co2A N1A C7A C8A 135.6(4)
C1A N1A C7A C12A 177.9(3)
Co1A N1A C7A C12A 33.7(4)
Co2A N1A C7A C12A -43.3(4)
C11A C12A C7A C8A 0.8(6)
N4A C12A C7A C8A -177.1(4)
C11A C12A C7A N1A 179.9(4)
N4A C12A C7A N1A 2.0(5)
C7A N1A C1A C6A -121.8(4)
Co1A N1A C1A C6A 17.4(5)
Co2A N1A C1A C6A 106.6(4)
C7A N1A C1A C2A 115.2(4)
Co1A N1A C1A C2A -105.5(4)
Co2A N1A C1A C2A -16.4(5)
C5A C6A C1A N1A -69.8(5)
C5A C6A C1A C2A 54.9(5)
C13A N2A C3A C2A -117.3(4)
Co3A N2A C3A C2A 103.5(4)
Co2A N2A C3A C2A 18.4(5)
C13A N2A C3A C4A 117.9(4)
Co3A N2A C3A C4A -21.2(4)
Co2A N2A C3A C4A -106.4(3)
C38A C39A C34A C35A 1.2(6)
C38A C39A C34A P2A 178.6(3)
C33A P2A C34A C35A -15.0(4)
C32A P2A C34A C35A -118.0(4)
Co2A P2A C34A C35A 113.8(3)
C33A P2A C34A C39A 167.7(3)
C32A P2A C34A C39A 64.7(4)
Co2A P2A C34A C39A -63.5(4)
N2A C3A C2A C1A -71.8(5)
C4A C3A C2A C1A 53.7(5)
N1A C1A C2A C3A 70.7(4)
C6A C1A C2A C3A -53.9(5)
C47A C42A C43A C44A -0.7(6)
P3A C42A C43A C44A -177.0(4)
C42A C43A C44A C45A 1.0(7)
C46A C45A C44A C43A -1.4(7)
C11A C10A C9A C8A 0.3(6)
C7A C8A C9A C10A 0.7(6)
C46 C17A C16A C15A 1.1(7)
N3A C5A C4A C3A -70.7(5)
C6A C5A C4A C3A 54.0(5)
N2A C3A C4A C5A 72.4(4)
C2A C3A C4A C5A -53.6(5)
N3A C18A C19A C20A -179.6(4)
C23A C18A C19A C20A 0.7(6)
C21A C20A C19A C18A 0.6(7)
C44A C45A C46A C47A 1.4(7)
C17A C16A C15A C14A -0.4(7)
C13A C14A C15A C16A -0.4(6)
C45A C46A C47A C42A -1.2(7)
C43A C42A C47A C46A 0.8(7)
P3A C42A C47A C46A 177.0(4)
C19A C20A C21A C22A -0.7(7)
C23A C22A C21A C20A -0.5(6)
C37A C36A C35A C34A -1.0(7)
C39A C34A C35A C36A -0.1(6)
P2A C34A C35A C36A -177.3(4)
C28A C27A C26A C31A 1.3(7)
C28A C27A C26A P1A -179.3(4)
C30A C31A C26A C27A -0.3(7)
C30A C31A C26A P1A -179.7(4)
C24A P1A C26A C27A 133.4(4)
C25A P1A C26A C27A 30.8(4)
Co1A P1A C26A C27A -99.4(4)
C24A P1A C26A C31A -47.2(4)
C25A P1A C26A C31A -149.8(4)
Co1A P1A C26A C31A 79.9(4)
C35A C36A C37A C38A 1.0(7)
C26A C27A C28A C29A -1.0(7)
N4A C12A C11A C10A 177.7(4)
C7A C12A C11A C10A 0.2(6)
C9A C10A C11A C12A -0.8(6)
C27A C28A C29A C30A -0.4(8)
C28A C29A C30A C31A 1.5(8)
C26A C31A C30A C29A -1.1(8)
C34A C39A C38A C37A -1.2(7)
C36A C37A C38A C39A 0.1(7)
N4B Co1B Co3B N6B -102.43(16)
N1B Co1B Co3B N6B 161.75(16)
N5B Co1B Co3B N6B -5.17(14)
N2B Co1B Co3B N6B 69.66(14)
P1B Co1B Co3B N6B -136.14(13)
Co2B Co1B Co3B N6B 33.33(10)
N4B Co1B Co3B N1B 95.82(18)
N5B Co1B Co3B N1B -166.92(16)
N2B Co1B Co3B N1B -92.09(16)
P1B Co1B Co3B N1B 62.11(15)
Co2B Co1B Co3B N1B -128.42(12)
N1B Co1B Co3B N4B -95.82(18)
N5B Co1B Co3B N4B 97.25(16)
N2B Co1B Co3B N4B 172.08(17)
P1B Co1B Co3B N4B -33.71(15)
Co2B Co1B Co3B N4B 135.76(13)
N4B Co1B Co3B N3B -173.57(16)
N1B Co1B Co3B N3B 90.61(16)
N5B Co1B Co3B N3B -76.31(14)
N2B Co1B Co3B N3B -1.49(14)
P1B Co1B Co3B N3B 152.72(13)
Co2B Co1B Co3B N3B -37.81(10)
N4B Co1B Co3B P3B 31.84(15)
N1B Co1B Co3B P3B -63.98(15)
N5B Co1B Co3B P3B 129.10(13)
N2B Co1B Co3B P3B -156.07(14)
P1B Co1B Co3B P3B -1.87(13)
Co2B Co1B Co3B P3B 167.60(9)
N4B Co1B Co3B Co2B -135.76(13)
N1B Co1B Co3B Co2B 128.42(12)
N5B Co1B Co3B Co2B -38.50(10)
N2B Co1B Co3B Co2B 36.32(11)
P1B Co1B Co3B Co2B -169.47(9)
N6B Co3B Co2B N3B 95.46(17)
N1B Co3B Co2B N3B -89.84(16)
N4B Co3B Co2B N3B -161.60(15)
P3B Co3B Co2B N3B 63.47(14)
Co1B Co3B Co2B N3B -128.13(12)
N1B Co3B Co2B N6B 174.69(16)
N4B Co3B Co2B N6B 102.94(15)
N3B Co3B Co2B N6B -95.46(17)
P3B Co3B Co2B N6B -31.99(14)
Co1B Co3B Co2B N6B 136.41(12)
N6B Co3B Co2B N5B -97.77(16)
N1B Co3B Co2B N5B 76.92(14)
N4B Co3B Co2B N5B 5.17(14)
N3B Co3B Co2B N5B 166.77(16)
P3B Co3B Co2B N5B -129.76(13)
Co1B Co3B Co2B N5B 38.64(10)
N6B Co3B Co2B N2B -172.52(16)
N1B Co3B Co2B N2B 2.17(14)
N4B Co3B Co2B N2B -69.58(14)
N3B Co3B Co2B N2B 92.01(16)
P3B Co3B Co2B N2B 155.48(12)
Co1B Co3B Co2B N2B -36.11(10)
N6B Co3B Co2B P2B 31.36(14)
N1B Co3B Co2B P2B -153.95(12)
N4B Co3B Co2B P2B 134.30(12)
N3B Co3B Co2B P2B -64.11(14)
P3B Co3B Co2B P2B -0.64(12)
Co1B Co3B Co2B P2B 167.77(8)
N6B Co3B Co2B Co1B -136.41(12)
N1B Co3B Co2B Co1B 38.29(10)
N4B Co3B Co2B Co1B -33.47(10)
N3B Co3B Co2B Co1B 128.13(12)
P3B Co3B Co2B Co1B -168.40(8)
N4B Co1B Co2B N3B 80.47(15)
N1B Co1B Co2B N3B 1.54(15)
N5B Co1B Co2B N3B 172.12(16)
N2B Co1B Co2B N3B -90.41(16)
P1B Co1B Co2B N3B -146.74(13)
Co3B Co1B Co2B N3B 42.85(11)
N4B Co1B Co2B N6B 1.49(15)
N1B Co1B Co2B N6B -77.44(15)
N5B Co1B Co2B N6B 93.15(16)
N2B Co1B Co2B N6B -169.39(17)
P1B Co1B Co2B N6B 134.29(13)
Co3B Co1B Co2B N6B -36.12(11)
N4B Co1B Co2B N5B -91.65(16)
N1B Co1B Co2B N5B -170.58(16)
N2B Co1B Co2B N5B 97.47(18)
P1B Co1B Co2B N5B 41.14(14)
Co3B Co1B Co2B N5B -129.27(12)
N4B Co1B Co2B N2B 170.88(17)
N1B Co1B Co2B N2B 91.95(17)
N5B Co1B Co2B N2B -97.47(17)
P1B Co1B Co2B N2B -56.33(14)
Co3B Co1B Co2B N2B 133.26(13)
N4B Co1B Co2B P2B -130.33(13)
N1B Co1B Co2B P2B 150.74(13)
N5B Co1B Co2B P2B -38.67(14)
N2B Co1B Co2B P2B 58.80(14)
P1B Co1B Co2B P2B 2.47(12)
Co3B Co1B Co2B P2B -167.94(8)
N4B Co1B Co2B Co3B 37.62(11)
N1B Co1B Co2B Co3B -41.31(10)
N5B Co1B Co2B Co3B 129.27(12)
N2B Co1B Co2B Co3B -133.26(13)
P1B Co1B Co2B Co3B 170.41(8)
N4B Co1B P1B C25B 173.6(2)
N1B Co1B P1B C25B -107.8(2)
N5B Co1B P1B C25B 71.6(2)
N2B Co1B P1B C25B -4.6(2)
Co3B Co1B P1B C25B -158.16(18)
Co2B Co1B P1B C25B 39.3(2)
N4B Co1B P1B C26B -64.1(2)
N1B Co1B P1B C26B 14.6(2)
N5B Co1B P1B C26B -166.0(2)
N2B Co1B P1B C26B 117.7(2)
Co3B Co1B P1B C26B -35.8(2)
Co2B Co1B P1B C26B 161.64(18)
N4B Co1B P1B C27B 53.92(19)
N1B Co1B P1B C27B 132.57(19)
N5B Co1B P1B C27B -48.03(19)
N2B Co1B P1B C27B -124.28(19)
Co3B Co1B P1B C27B 82.19(18)
Co2B Co1B P1B C27B -80.37(17)
N6B Co3B P3B C42B 165.45(19)
N1B Co3B P3B C42B -18.3(2)
N4B Co3B P3B C42B 55.9(2)
N3B Co3B P3B C42B -121.82(19)
Co1B Co3B P3B C42B 31.0(2)
Co2B Co3B P3B C42B -169.63(17)
N6B Co3B P3B C43B 50.38(18)
N1B Co3B P3B C43B -133.34(18)
N4B Co3B P3B C43B -59.15(18)
N3B Co3B P3B C43B 123.11(18)
Co1B Co3B P3B C43B -84.02(17)
Co2B Co3B P3B C43B 75.30(17)
N6B Co3B P3B C41B -69.6(2)
N1B Co3B P3B C41B 106.7(2)
N4B Co3B P3B C41B -179.1(2)
N3B Co3B P3B C41B 3.2(2)
Co1B Co3B P3B C41B 156.02(18)
Co2B Co3B P3B C41B -44.7(2)
N3B Co2B P2B C33B 115.6(2)
N6B Co2B P2B C33B -166.1(2)
N5B Co2B P2B C33B -63.6(2)
N2B Co2B P2B C33B 12.9(2)
Co3B Co2B P2B C33B 168.11(18)
Co1B Co2B P2B C33B -32.9(2)
N3B Co2B P2B C34B -5.5(2)
N6B Co2B P2B C34B 72.8(2)
N5B Co2B P2B C34B 175.3(2)
N2B Co2B P2B C34B -108.2(2)
Co3B Co2B P2B C34B 47.0(2)
Co1B Co2B P2B C34B -154.03(18)
N3B Co2B P2B C35B -124.82(18)
N6B Co2B P2B C35B -46.47(18)
N5B Co2B P2B C35B 56.03(18)
N2B Co2B P2B C35B 132.51(18)
Co3B Co2B P2B C35B -72.29(17)
Co1B Co2B P2B C35B 86.68(16)
N4B Co1B N2B C13B -124.7(4)
N1B Co1B N2B C13B 161.4(3)
N5B Co1B N2B C13B -46.7(2)
P1B Co1B N2B C13B 50.8(3)
Co3B Co1B N2B C13B -141.8(2)
Co2B Co1B N2B C13B -102.1(3)
N4B Co1B N2B C3B 95.3(5)
N1B Co1B N2B C3B 21.4(3)
N5B Co1B N2B C3B 173.3(3)
P1B Co1B N2B C3B -89.2(3)
Co3B Co1B N2B C3B 78.3(3)
Co2B Co1B N2B C3B 117.9(3)
N4B Co1B N2B Co2B -22.6(4)
N1B Co1B N2B Co2B -96.50(13)
N5B Co1B N2B Co2B 55.38(12)
P1B Co1B N2B Co2B 152.89(6)
Co3B Co1B N2B Co2B -39.66(9)
N3B Co2B N2B C13B -158.3(2)
N6B Co2B N2B C13B 128.2(3)
N5B Co2B N2B C13B 47.7(2)
P2B Co2B N2B C13B -49.4(3)
Co3B Co2B N2B C13B 142.9(2)
Co1B Co2B N2B C13B 103.3(3)
N3B Co2B N2B C3B -18.6(3)
N6B Co2B N2B C3B -92.1(4)
N5B Co2B N2B C3B -172.6(3)
P2B Co2B N2B C3B 90.3(3)
Co3B Co2B N2B C3B -77.3(3)
Co1B Co2B N2B C3B -116.9(3)
N3B Co2B N2B Co1B 98.36(13)
N6B Co2B N2B Co1B 24.9(4)
N5B Co2B N2B Co1B -55.63(12)
P2B Co2B N2B Co1B -152.73(6)
Co3B Co2B N2B Co1B 39.61(9)
N3B Co2B N5B C18B -120.1(3)
N6B Co2B N5B C18B 157.9(3)
N2B Co2B N5B C18B -47.4(3)
P2B Co2B N5B C18B 58.2(3)
Co3B Co2B N5B C18B -145.3(2)
Co1B Co2B N5B C18B -102.9(3)
N3B Co2B N5B Co1B -17.2(3)
N6B Co2B N5B Co1B -99.25(13)
N2B Co2B N5B Co1B 55.48(12)
P2B Co2B N5B Co1B 161.04(7)
Co3B Co2B N5B Co1B -42.40(9)
N4B Co1B N5B C18B -155.5(2)
N1B Co1B N5B C18B 123.2(3)
N2B Co1B N5B C18B 47.8(2)
P1B Co1B N5B C18B -55.7(2)
Co3B Co1B N5B C18B 146.0(2)
Co2B Co1B N5B C18B 103.7(3)
N4B Co1B N5B Co2B 100.88(12)
N1B Co1B N5B Co2B 19.5(3)
N2B Co1B N5B Co2B -55.80(12)
P1B Co1B N5B Co2B -159.31(7)
Co3B Co1B N5B Co2B 42.39(9)
N4B Co1B N1B C7B 40.4(3)
N5B Co1B N1B C7B 127.8(3)
N2B Co1B N1B C7B -162.7(3)
P1B Co1B N1B C7B -53.4(3)
Co3B Co1B N1B C7B 100.2(3)
Co2B Co1B N1B C7B 143.5(2)
N4B Co1B N1B C1B -175.6(3)
N5B Co1B N1B C1B -88.2(4)
N2B Co1B N1B C1B -18.7(3)
P1B Co1B N1B C1B 90.6(3)
Co3B Co1B N1B C1B -115.8(3)
Co2B Co1B N1B C1B -72.5(3)
N4B Co1B N1B Co3B -59.75(12)
N5B Co1B N1B Co3B 27.7(3)
N2B Co1B N1B Co3B 97.13(12)
P1B Co1B N1B Co3B -153.58(6)
Co2B Co1B N1B Co3B 43.30(8)
N6B Co3B N1B C7B -140.4(3)
N4B Co3B N1B C7B -49.9(3)
N3B Co3B N1B C7B 160.7(3)
P3B Co3B N1B C7B 46.5(3)
Co1B Co3B N1B C7B -104.9(3)
Co2B Co3B N1B C7B -148.3(2)
N6B Co3B N1B C1B 81.1(4)
N4B Co3B N1B C1B 171.6(3)
N3B Co3B N1B C1B 22.2(3)
P3B Co3B N1B C1B -92.0(3)
Co1B Co3B N1B C1B 116.6(3)
Co2B Co3B N1B C1B 73.2(3)
N6B Co3B N1B Co1B -35.6(3)
N4B Co3B N1B Co1B 54.98(12)
N3B Co3B N1B Co1B -94.45(12)
P3B Co3B N1B Co1B 151.36(6)
Co2B Co3B N1B Co1B -43.46(9)
N1B Co1B N4B C12B -41.7(3)
N5B Co1B N4B C12B 167.6(3)
N2B Co1B N4B C12B -119.7(4)
P1B Co1B N4B C12B 64.6(3)
Co3B Co1B N4B C12B -99.8(3)
Co2B Co1B N4B C12B -138.3(2)
N1B Co1B N4B Co3B 58.05(12)
N5B Co1B N4B Co3B -92.57(12)
N2B Co1B N4B Co3B -19.9(4)
P1B Co1B N4B Co3B 164.41(6)
Co2B Co1B N4B Co3B -38.52(9)
N6B Co3B N4B C12B -163.5(2)
N1B Co3B N4B C12B 49.9(2)
N3B Co3B N4B C12B 117.4(3)
P3B Co3B N4B C12B -58.8(2)
Co1B Co3B N4B C12B 105.7(3)
Co2B Co3B N4B C12B 143.8(2)
N6B Co3B N4B Co1B 90.83(13)
N1B Co3B N4B Co1B -55.74(12)
N3B Co3B N4B Co1B 11.7(3)
P3B Co3B N4B Co1B -164.44(7)
Co2B Co3B N4B Co1B 38.16(10)
N6B Co2B N3B C19B -38.5(3)
N5B Co2B N3B C19B -126.4(3)
N2B Co2B N3B C19B 166.2(3)
P2B Co2B N3B C19B 55.4(3)
Co3B Co2B N3B C19B -96.6(3)
Co1B Co2B N3B C19B -140.3(3)
N6B Co2B N3B C5B 172.6(3)
N5B Co2B N3B C5B 84.7(4)
N2B Co2B N3B C5B 17.4(3)
P2B Co2B N3B C5B -93.5(3)
Co3B Co2B N3B C5B 114.5(3)
Co1B Co2B N3B C5B 70.8(3)
N6B Co2B N3B Co3B 58.08(12)
N5B Co2B N3B Co3B -29.8(3)
N2B Co2B N3B Co3B -97.18(12)
P2B Co2B N3B Co3B 152.01(6)
Co1B Co2B N3B Co3B -43.71(8)
N6B Co3B N3B C19B 52.4(2)
N1B Co3B N3B C19B -156.3(3)
N4B Co3B N3B C19B 142.6(3)
P3B Co3B N3B C19B -41.4(3)
Co1B Co3B N3B C19B 151.7(2)
Co2B Co3B N3B C19B 108.2(3)
N6B Co3B N3B C5B -173.5(3)
N1B Co3B N3B C5B -22.2(3)
N4B Co3B N3B C5B -83.2(4)
P3B Co3B N3B C5B 92.7(3)
Co1B Co3B N3B C5B -74.1(3)
Co2B Co3B N3B C5B -117.7(3)
N6B Co3B N3B Co2B -55.80(12)
N1B Co3B N3B Co2B 95.51(13)
N4B Co3B N3B Co2B 34.5(3)
P3B Co3B N3B Co2B -149.57(6)
Co1B Co3B N3B Co2B 43.59(9)
N3B Co2B N6B C24B 39.4(3)
N5B Co2B N6B C24B -168.3(3)
N2B Co2B N6B C24B 117.2(4)
P2B Co2B N6B C24B -65.1(3)
Co3B Co2B N6B C24B 99.6(3)
Co1B Co2B N6B C24B 137.4(2)
N3B Co2B N6B Co3B -60.25(12)
N5B Co2B N6B Co3B 92.10(13)
N2B Co2B N6B Co3B 17.6(4)
P2B Co2B N6B Co3B -164.72(7)
Co1B Co2B N6B Co3B 37.79(9)
N1B Co3B N6B C24B -116.5(3)
N4B Co3B N6B C24B 163.4(2)
N3B Co3B N6B C24B -51.5(2)
P3B Co3B N6B C24B 57.0(2)
Co1B Co3B N6B C24B -144.2(2)
Co2B Co3B N6B C24B -106.5(3)
N1B Co3B N6B Co2B -10.0(3)
N4B Co3B N6B Co2B -90.10(12)
N3B Co3B N6B Co2B 54.98(11)
P3B Co3B N6B Co2B 163.43(7)
Co1B Co3B N6B Co2B -37.73(9)
C25B P1B C27B C32B 157.2(4)
C26B P1B C27B C32B 53.4(4)
Co1B P1B C27B C32B -73.8(4)
C25B P1B C27B C28B -26.4(4)
C26B P1B C27B C28B -130.2(4)
Co1B P1B C27B C28B 102.7(4)
C3B N2B C13B C14B -0.4(6)
Co1B N2B C13B C14B -141.6(4)
Co2B N2B C13B C14B 140.9(4)
C3B N2B C13B C18B 178.6(3)
Co1B N2B C13B C18B 37.4(4)
Co2B N2B C13B C18B -40.1(4)
C5B N3B C19B C20B -1.5(6)
Co2B N3B C19B C20B -151.9(4)
Co3B N3B C19B C20B 133.8(4)
C5B N3B C19B C24B -179.5(3)
Co2B N3B C19B C24B 30.1(4)
Co3B N3B C19B C24B -44.2(4)
C32B C27B C28B C29B -0.1(7)
P1B C27B C28B C29B -176.6(4)
C1B N1B C7B C8B 4.9(6)
Co1B N1B C7B C8B 149.8(4)
Co3B N1B C7B C8B -134.5(4)
C1B N1B C7B C12B -177.4(3)
Co1B N1B C7B C12B -32.4(4)
Co3B N1B C7B C12B 43.3(4)
C19B N3B C5B C6B 111.0(4)
Co2B N3B C5B C6B -102.3(4)
Co3B N3B C5B C6B -16.2(4)
C19B N3B C5B C4B -126.4(4)
Co2B N3B C5B C4B 20.3(5)
Co3B N3B C5B C4B 106.4(3)
C1B C6B C5B N3B 72.1(4)
C1B C6B C5B C4B -51.2(5)
C7B N1B C1B C2B 119.2(4)
Co1B N1B C1B C2B -21.0(5)
Co3B N1B C1B C2B -108.0(3)
C7B N1B C1B C6B -116.7(4)
Co1B N1B C1B C6B 103.1(3)
Co3B N1B C1B C6B 16.1(4)
C5B C6B C1B N1B -73.4(4)
C5B C6B C1B C2B 51.9(5)
Co2B N5B C18B C17B -141.3(4)
Co1B N5B C18B C17B 140.6(4)
Co2B N5B C18B C13B 37.9(4)
Co1B N5B C18B C13B -40.1(4)
C14B C13B C18B C17B 0.2(6)
N2B C13B C18B C17B -179.0(4)
C14B C13B C18B N5B -179.2(4)
N2B C13B C18B N5B 1.7(4)
C13B N2B C3B C4B 116.5(4)
Co1B N2B C3B C4B -108.0(3)
Co2B N2B C3B C4B -18.4(4)
C13B N2B C3B C2B -119.7(4)
Co1B N2B C3B C2B 15.8(4)
Co2B N2B C3B C2B 105.4(3)
N2B C3B C4B C5B 69.5(5)
C2B C3B C4B C5B -55.4(5)
N3B C5B C4B C3B -70.7(5)
C6B C5B C4B C3B 52.5(5)
N3B C19B C20B C21B -179.5(4)
C24B C19B C20B C21B -1.6(6)
N5B C18B C17B C16B 178.9(4)
C13B C18B C17B C16B -0.3(6)
Co1B N4B C12B C11B -146.9(4)
Co3B N4B C12B C11B 138.2(4)
Co1B N4B C12B C7B 34.4(4)
Co3B N4B C12B C7B -40.5(4)
C8B C7B C12B C11B -1.8(6)
N1B C7B C12B C11B -179.9(4)
C8B C7B C12B N4B 177.0(4)
N1B C7B C12B N4B -1.1(5)
N1B C1B C2B C3B 72.2(4)
C6B C1B C2B C3B -53.7(5)
N2B C3B C2B C1B -68.7(4)
C4B C3B C2B C1B 56.1(5)
C18B C17B C16B C15B 0.4(6)
N4B C12B C11B C10B -178.6(4)
C7B C12B C11B C10B 0.0(6)
C21B C22B C23B C24B -0.5(6)
N1B C7B C8B C9B 179.9(4)
C12B C7B C8B C9B 2.3(6)
C27B C28B C29B C30B 0.4(7)
C31B C30B C29B C28B -0.7(7)
C37B C36B C35B C40B -0.5(6)
C37B C36B C35B P2B 178.9(3)
C33B P2B C35B C36B -133.0(4)
C34B P2B C35B C36B -30.7(4)
Co2B P2B C35B C36B 96.6(3)
C33B P2B C35B C40B 46.3(4)
C34B P2B C35B C40B 148.6(4)
Co2B P2B C35B C40B -84.0(4)
N2B C13B C14B C15B 178.7(4)
C18B C13B C14B C15B -0.2(6)
C36B C35B C40B C39B 1.5(7)
P2B C35B C40B C39B -177.8(4)
C43B C48B C47B C46B 0.6(7)
C47B C48B C43B C44B -1.5(7)
C47B C48B C43B P3B 179.4(3)
C42B P3B C43B C48B -64.2(4)
C41B P3B C43B C48B -167.4(3)
Co3B P3B C43B C48B 62.0(4)
C42B P3B C43B C44B 116.9(4)
C41B P3B C43B C44B 13.6(4)
Co3B P3B C43B C44B -116.9(4)
C35B C40B C39B C38B -1.7(8)
C28B C27B C32B C31B 0.1(7)
P1B C27B C32B C31B 176.7(3)
C48B C47B C46B C45B 1.0(7)
C35B C36B C37B C38B -0.4(7)
C23B C22B C21B C20B 0.0(7)
C19B C20B C21B C22B 1.1(6)
C7B C8B C9B C10B -0.9(7)
C17B C16B C15B C14B -0.5(7)
C13B C14B C15B C16B 0.4(7)
C29B C30B C31B C32B 0.7(7)
C27B C32B C31B C30B -0.4(7)
C48B C43B C44B C45B 0.9(7)
P3B C43B C44B C45B 179.8(4)
C36B C37B C38B C39B 0.3(8)
C40B C39B C38B C37B 0.7(8)
C47B C46B C45B C44B -1.6(8)
C43B C44B C45B C46B 0.7(8)
C22B C23B C24B N6B 176.5(4)
C22B C23B C24B C19B 0.0(6)
Co2B N6B C24B C23B 149.8(4)
Co3B N6B C24B C23B -134.0(4)
Co2B N6B C24B C19B -33.5(4)
Co3B N6B C24B C19B 42.7(4)
C20B C19B C24B C23B 1.1(6)
N3B C19B C24B C23B 179.3(4)
C20B C19B C24B N6B -175.9(4)
N3B C19B C24B N6B 2.3(5)
C1S C2S C3S C4S -176.7(5)
C2S C3S C4S C5S -166.2(4)
C3S C4S C5S C6S -176.7(4)
C11S C12S C13S C14S -177.1(13)
C12S C13S C14S C15S -128.2(14)
C13S C14S C15S C16S -109.9(16)
C8B C9B C10B C11B -1.0(7)
C12B C11B C10B C9B 1.4(7)
